data_7030396
loop_
_publ_author_name
'Suzuki, Tatsuya'
'Kajita, Yuji'
'Masuda, Hideki'

_publ_section_title
;
 Deprotonation/protonation-driven change of the \s-donor ability of a
 sulfur atom in iron(ii) complexes with a thioamide SNS pincer type
 ligand.
;
_journal_issue 25
_journal_name_full 'Dalton transactions (Cambridge, England : 2003)'
_journal_page_first 9732
_journal_page_last 9739
_journal_paper_doi 10.1039/c4dt00524d
_journal_volume 43
_journal_year 2014
_chemical_formula_moiety 'C99 H109 Fe N3 O5.50 S2'
_chemical_formula_sum 'C99 H109 Fe N3 O5.5 S2'
_chemical_formula_weight 1548.93
_space_group_IT_number 14
_symmetry_cell_setting monoclinic
_symmetry_Int_Tables_number 14
_symmetry_space_group_name_Hall '-P 2yn'
_symmetry_space_group_name_H-M 'P 1 21/n 1'
_atom_sites_solution_hydrogens geom
_atom_sites_solution_primary direct
_atom_sites_solution_secondary difmap
_cell_angle_alpha 90.0000
_cell_angle_beta 108.4180(12)
_cell_angle_gamma 90.0000
_cell_formula_units_Z 4
_cell_length_a 19.615(3)
_cell_length_b 22.908(3)
_cell_length_c 20.265(3)
_cell_measurement_reflns_used 20476
_cell_measurement_temperature 123
_cell_measurement_theta_max 27.48
_cell_measurement_theta_min 3.08
_cell_volume 8639(2)
_computing_cell_refinement CrystalClear
_computing_data_collection 'CrystalClear (Rigaku/MSC Inc., 2006)'
_computing_data_reduction CrystalClear
_computing_molecular_graphics 'CrystalStructure 4.0'
_computing_publication_material 'CrystalStructure 4.0 (Rigaku, 2010)'
_computing_structure_refinement 'SHELXL97 (Sheldrick, 2008)'
_computing_structure_solution 'Il Milione (Burla, et al., 2007)'
_diffrn_ambient_temperature 123
_diffrn_detector_area_resol_mean 14.629
_diffrn_measured_fraction_theta_full 0.969
_diffrn_measured_fraction_theta_max 0.969
_diffrn_measurement_device_type 'Rigaku Mercury70'
_diffrn_measurement_method \w
_diffrn_radiation_type 'Mo K\a'
_diffrn_radiation_wavelength 0.71070
_diffrn_reflns_av_R_equivalents 0.0312
_diffrn_reflns_limit_h_max 19
_diffrn_reflns_limit_h_min -25
_diffrn_reflns_limit_k_max 29
_diffrn_reflns_limit_k_min -29
_diffrn_reflns_limit_l_max 20
_diffrn_reflns_limit_l_min -26
_diffrn_reflns_number 67790
_diffrn_reflns_theta_full 27.50
_diffrn_reflns_theta_max 27.50
_diffrn_standards_number 0
_exptl_absorpt_coefficient_mu 0.277
_exptl_absorpt_correction_T_max 0.946
_exptl_absorpt_correction_T_min 0.919
_exptl_absorpt_correction_type numerical
_exptl_absorpt_process_details 'NUMABS (Rigaku, 1999)'
_exptl_crystal_colour orange
_exptl_crystal_density_diffrn 1.191
_exptl_crystal_density_method 'not measured'
_exptl_crystal_description block
_exptl_crystal_F_000 3304.00
_exptl_crystal_size_max 0.200
_exptl_crystal_size_mid 0.200
_exptl_crystal_size_min 0.200
_refine_diff_density_max 1.010
_refine_diff_density_min -0.960
_refine_ls_extinction_method none
_refine_ls_goodness_of_fit_ref 1.014
_refine_ls_hydrogen_treatment constr
_refine_ls_number_parameters 1057
_refine_ls_number_reflns 19252
_refine_ls_number_restraints 4
_refine_ls_R_factor_gt 0.0719
_refine_ls_shift/su_max 0.001
_refine_ls_structure_factor_coef Fsqd
_refine_ls_weighting_details 'w = 1/[\s^2^(Fo^2^)+(0.1220P)^2^+8.1277P] where P=(Fo^2^+2Fc^2^)/3'
_refine_ls_weighting_scheme calc
_refine_ls_wR_factor_ref 0.2151
_reflns_number_gt 15719
_reflns_number_total 19252
_reflns_threshold_expression F^2^>2.0\s(F^2^)
_cod_data_source_file c4dt00524d2.cif
_cod_data_source_block FeTHF_0213_2
_cod_depositor_comments 'Adding full bibliography for 7030394--7030398.cif.'
_cod_original_cell_volume 8639(3)
_cod_original_formula_sum 'C99 H109 Fe N3 O5.50 S2'
_cod_database_code 7030396

loop_
_symmetry_equiv_pos_site_id
_symmetry_equiv_pos_as_xyz
1 +X,+Y,+Z
2 1/2-X,1/2+Y,1/2-Z
3 -X,-Y,-Z
4 1/2+X,1/2-Y,1/2+Z

loop_
_atom_site_label
_atom_site_type_symbol
_atom_site_fract_x
_atom_site_fract_y
_atom_site_fract_z
_atom_site_U_iso_or_equiv
_atom_site_adp_type
_atom_site_occupancy
_atom_site_symmetry_multiplicity
_atom_site_calc_flag
_atom_site_refinement_flags
Fe1 Fe 0.018479(18) 0.404298(15) 0.099982(17) 0.02681(11) Uani 1.0 4 d .
S1 S -0.08204(3) 0.45009(3) 0.11783(3) 0.02993(15) Uani 1.0 4 d .
S2 S 0.13836(3) 0.40623(3) 0.09842(3) 0.03251(16) Uani 1.0 4 d .
O1 O -0.00015(11) 0.31575(8) 0.10205(10) 0.0401(5) Uani 1.0 4 d .
O2 O -0.03111(10) 0.40564(9) -0.01055(9) 0.0361(5) Uani 1.0 4 d .
O3 O 0.0412(5) 0.2288(3) 0.3765(7) 0.334(9) Uani 1.0 4 d .
O4 O 0.2728(3) 0.4877(3) 0.5053(3) 0.1355(18) Uani 1.0 4 d .
O5 O 0.44988(18) 0.69161(14) 0.56542(16) 0.0768(8) Uani 1.0 4 d .
O6 O 0.0512(3) 0.45883(17) 0.46520(19) 0.0380(9) Uani 0.5000 4 d .
N1 N 0.06908(10) 0.43194(8) 0.20611(10) 0.0239(4) Uani 1.0 4 d .
N2 N -0.08771(10) 0.47059(8) 0.24766(10) 0.0255(4) Uani 1.0 4 d .
N3 N 0.24867(11) 0.39533(9) 0.21958(11) 0.0290(5) Uani 1.0 4 d .
C1 C -0.04978(12) 0.45877(10) 0.20791(12) 0.0242(5) Uani 1.0 4 d .
C2 C 0.18234(13) 0.40764(10) 0.18865(13) 0.0266(5) Uani 1.0 4 d .
C3 C 0.02946(12) 0.45314(10) 0.24400(12) 0.0245(5) Uani 1.0 4 d .
C4 C 0.06044(14) 0.47024(12) 0.31273(13) 0.0317(6) Uani 1.0 4 d .
C5 C 0.13417(14) 0.46435(13) 0.34287(13) 0.0366(6) Uani 1.0 4 d .
C6 C 0.17508(14) 0.44281(12) 0.30373(13) 0.0324(6) Uani 1.0 4 d .
C7 C 0.14077(12) 0.42744(10) 0.23469(12) 0.0262(5) Uani 1.0 4 d .
C8 C -0.16287(12) 0.47797(11) 0.21907(12) 0.0267(5) Uani 1.0 4 d .
C9 C -0.20919(14) 0.43150(12) 0.21970(13) 0.0324(6) Uani 1.0 4 d .
C10 C -0.28288(15) 0.44220(14) 0.19998(17) 0.0448(7) Uani 1.0 4 d .
C11 C -0.31169(16) 0.49737(16) 0.18044(18) 0.0497(8) Uani 1.0 4 d .
C12 C -0.26496(15) 0.54172(14) 0.17711(15) 0.0410(7) Uani 1.0 4 d .
C13 C -0.19130(13) 0.53323(11) 0.19577(12) 0.0296(5) Uani 1.0 4 d .
C14 C -0.14004(13) 0.58248(11) 0.19449(13) 0.0292(5) Uani 1.0 4 d .
C15 C -0.10173(14) 0.60668(11) 0.26679(14) 0.0325(6) Uani 1.0 4 d .
C16 C -0.04113(18) 0.64082(15) 0.27728(19) 0.0515(8) Uani 1.0 4 d .
C17 C -0.00482(19) 0.66359(18) 0.3426(3) 0.0674(12) Uani 1.0 4 d .
C18 C -0.0285(2) 0.65230(16) 0.39816(19) 0.0592(10) Uani 1.0 4 d .
C19 C -0.0878(2) 0.61862(14) 0.38888(15) 0.0511(9) Uani 1.0 4 d .
C20 C -0.12479(17) 0.59566(12) 0.32357(14) 0.0399(7) Uani 1.0 4 d .
C21 C -0.17616(14) 0.62964(11) 0.14241(13) 0.0319(6) Uani 1.0 4 d .
C22 C -0.20243(18) 0.68053(13) 0.16186(14) 0.0432(7) Uani 1.0 4 d .
C23 C -0.2375(2) 0.72187(14) 0.11236(16) 0.0510(9) Uani 1.0 4 d .
C24 C -0.24769(18) 0.71171(14) 0.04293(15) 0.0448(7) Uani 1.0 4 d .
C25 C -0.22223(16) 0.66080(13) 0.02242(14) 0.0389(6) Uani 1.0 4 d .
C26 C -0.18660(14) 0.62028(12) 0.07201(13) 0.0331(6) Uani 1.0 4 d .
C27 C -0.17752(14) 0.37233(12) 0.24619(14) 0.0334(6) Uani 1.0 4 d .
C28 C -0.16928(14) 0.36248(12) 0.32256(14) 0.0349(6) Uani 1.0 4 d .
C29 C -0.20658(16) 0.39374(13) 0.35838(16) 0.0412(7) Uani 1.0 4 d .
C30 C -0.19667(17) 0.38343(15) 0.42845(16) 0.0456(7) Uani 1.0 4 d .
C31 C -0.14877(17) 0.34151(14) 0.46370(15) 0.0458(8) Uani 1.0 4 d .
C32 C -0.11160(18) 0.30981(15) 0.42898(16) 0.0485(8) Uani 1.0 4 d .
C33 C -0.12172(16) 0.31998(13) 0.35942(16) 0.0432(7) Uani 1.0 4 d .
C34 C -0.21801(16) 0.32356(12) 0.19844(14) 0.0391(6) Uani 1.0 4 d .
C35 C -0.2034(2) 0.31259(16) 0.13747(18) 0.0543(9) Uani 1.0 4 d .
C36 C -0.2398(3) 0.2689(2) 0.0920(2) 0.0732(13) Uani 1.0 4 d .
C37 C -0.2918(3) 0.23642(17) 0.10739(19) 0.0672(11) Uani 1.0 4 d .
C38 C -0.3094(2) 0.24857(15) 0.16678(17) 0.0536(9) Uani 1.0 4 d .
C39 C -0.27251(17) 0.29183(14) 0.21235(16) 0.0452(7) Uani 1.0 4 d .
C40A C -0.3861(10) 0.5089(9) 0.1622(7) 0.106(10) Uani 0.491(10) 4 d .
C41A C -0.4051(5) 0.5598(7) 0.2130(8) 0.125(7) Uani 0.491(10) 4 d .
C41B C -0.4223(5) 0.4902(6) 0.2084(6) 0.084(4) Uani 0.509(10) 4 d .
C43A C -0.4294(7) 0.5244(8) 0.0945(7) 0.094(5) Uani 0.491(10) 4 d .
C43B C -0.4300(6) 0.4896(6) 0.0865(7) 0.081(5) Uani 0.509(10) 4 d .
C44 C 0.29440(13) 0.37851(11) 0.18121(12) 0.0290(5) Uani 1.0 4 d .
C45 C 0.33079(13) 0.42085(11) 0.15529(14) 0.0317(6) Uani 1.0 4 d .
C46 C 0.37948(15) 0.40294(12) 0.12244(15) 0.0355(6) Uani 1.0 4 d .
C47 C 0.39342(15) 0.34429(12) 0.11464(15) 0.0364(6) Uani 1.0 4 d .
C48 C 0.35694(14) 0.30319(12) 0.14116(14) 0.0342(6) Uani 1.0 4 d .
C49 C 0.30711(13) 0.31900(11) 0.17399(13) 0.0300(5) Uani 1.0 4 d .
C50 C 0.31606(14) 0.48529(11) 0.16490(14) 0.0333(6) Uani 1.0 4 d .
C51 C 0.32501(14) 0.52338(12) 0.10607(15) 0.0354(6) Uani 1.0 4 d .
C52 C 0.27523(16) 0.51843(14) 0.03999(16) 0.0431(7) Uani 1.0 4 d .
C53 C 0.28012(19) 0.55201(17) -0.01501(18) 0.0555(9) Uani 1.0 4 d .
C54 C 0.3360(2) 0.59131(18) -0.0045(2) 0.0630(11) Uani 1.0 4 d .
C55 C 0.3856(2) 0.59655(18) 0.0600(2) 0.0629(11) Uani 1.0 4 d .
C56 C 0.38069(16) 0.56310(15) 0.11573(17) 0.0477(8) Uani 1.0 4 d .
C57 C 0.35857(16) 0.50772(12) 0.23643(15) 0.0379(6) Uani 1.0 4 d .
C58 C 0.3322(2) 0.55449(16) 0.2641(3) 0.0608(10) Uani 1.0 4 d .
C59 C 0.3706(3) 0.5786(2) 0.3275(3) 0.0730(13) Uani 1.0 4 d .
C60 C 0.4355(3) 0.55530(18) 0.3651(2) 0.0752(13) Uani 1.0 4 d .
C61 C 0.4631(3) 0.50873(19) 0.3389(3) 0.0854(16) Uani 1.0 4 d .
C62 C 0.4243(3) 0.48490(16) 0.27487(19) 0.0654(11) Uani 1.0 4 d .
C63 C 0.26457(14) 0.27323(12) 0.19985(13) 0.0328(6) Uani 1.0 4 d .
C64 C 0.28662(16) 0.26760(13) 0.27889(14) 0.0380(6) Uani 1.0 4 d .
C65 C 0.34725(18) 0.29356(15) 0.32324(16) 0.0467(7) Uani 1.0 4 d .
C66 C 0.3670(2) 0.28468(19) 0.39498(17) 0.0608(10) Uani 1.0 4 d .
C67 C 0.3261(3) 0.2504(3) 0.42240(19) 0.0731(12) Uani 1.0 4 d .
C68 C 0.2641(3) 0.2246(3) 0.3793(2) 0.0761(13) Uani 1.0 4 d .
C69 C 0.2451(2) 0.23316(19) 0.30807(18) 0.0598(10) Uani 1.0 4 d .
C70 C 0.26596(15) 0.21419(11) 0.16577(13) 0.0330(6) Uani 1.0 4 d .
C71 C 0.31545(17) 0.17105(13) 0.19800(15) 0.0428(7) Uani 1.0 4 d .
C72 C 0.3183(2) 0.11904(13) 0.16426(17) 0.0495(8) Uani 1.0 4 d .
C73 C 0.2727(2) 0.10909(14) 0.09809(18) 0.0515(8) Uani 1.0 4 d .
C74 C 0.22317(18) 0.15179(14) 0.06528(16) 0.0470(7) Uani 1.0 4 d .
C75 C 0.21997(16) 0.20365(13) 0.09904(14) 0.0382(6) Uani 1.0 4 d .
C76 C 0.44576(18) 0.32394(14) 0.07715(18) 0.0488(8) Uani 1.0 4 d .
C77 C 0.4344(3) 0.35554(17) 0.0086(3) 0.0641(11) Uani 1.0 4 d .
C78 C 0.5227(2) 0.3283(3) 0.1253(3) 0.0803(14) Uani 1.0 4 d .
C80A C 0.0415(7) 0.2275(4) 0.1581(5) 0.064(3) Uani 0.491(10) 4 d .
C80B C -0.0132(9) 0.2240(4) 0.1460(6) 0.077(4) Uani 0.509(10) 4 d .
C82 C 0.0166(2) 0.27522(13) 0.05344(17) 0.0482(8) Uani 1.0 4 d .
C83 C 0.00635(17) 0.40653(15) -0.06155(15) 0.0442(7) Uani 1.0 4 d .
C84 C -0.0511(3) 0.3990(3) -0.12963(18) 0.0921(19) Uani 1.0 4 d .
C85 C -0.1170(3) 0.4150(3) -0.12135(18) 0.0859(16) Uani 1.0 4 d .
C86 C -0.10674(18) 0.4144(3) -0.04523(17) 0.0634(11) Uani 1.0 4 d .
C87 C 0.0687(5) 0.3154(3) 0.3472(3) 0.118(3) Uani 1.0 4 d .
C88 C 0.1012(4) 0.3147(3) 0.4237(3) 0.115(3) Uani 1.0 4 d .
C89 C 0.0801(4) 0.2540(3) 0.4398(4) 0.109(2) Uani 1.0 4 d .
C90 C 0.0283(4) 0.2650(4) 0.3227(4) 0.111(3) Uani 1.0 4 d .
C91 C 0.3375(4) 0.4777(4) 0.4880(5) 0.133(3) Uani 1.0 4 d .
C92 C 0.3529(8) 0.4195(5) 0.4989(9) 0.238(8) Uani 1.0 4 d .
C93 C 0.3200(11) 0.4004(6) 0.5473(14) 0.367(16) Uani 1.0 4 d .
C94 C 0.2692(7) 0.4448(6) 0.5512(7) 0.242(7) Uani 1.0 4 d .
C95 C 0.4551(3) 0.6363(2) 0.5979(3) 0.0835(14) Uani 1.0 4 d .
C96 C 0.4249(4) 0.6448(3) 0.6556(4) 0.118(3) Uani 1.0 4 d .
C97 C 0.4439(5) 0.7045(4) 0.6779(4) 0.124(3) Uani 1.0 4 d .
C98 C 0.4462(3) 0.7349(2) 0.6147(3) 0.0833(14) Uani 1.0 4 d .
C99 C -0.02785(19) 0.46526(17) 0.45336(17) 0.0529(8) Uani 1.0 4 d .
C101 C -0.0587(4) 0.48843(18) 0.5077(3) 0.108(3) Uani 1.0 4 d .
H4 H 0.0317 0.4857 0.3386 0.0381 Uiso 1.0 4 calc R
H5 H 0.1565 0.4750 0.3901 0.0440 Uiso 1.0 4 calc R
H6 H 0.2256 0.4386 0.3236 0.0389 Uiso 1.0 4 calc R
H10 H -0.3145 0.4107 0.1999 0.0538 Uiso 1.0 4 calc R
H12 H -0.2840 0.5792 0.1615 0.0492 Uiso 1.0 4 calc R
H14 H -0.1019 0.5650 0.1775 0.0350 Uiso 1.0 4 calc R
H16 H -0.0240 0.6489 0.2393 0.0617 Uiso 1.0 4 calc R
H17 H 0.0366 0.6871 0.3487 0.0809 Uiso 1.0 4 calc R
H18 H -0.0036 0.6679 0.4427 0.0710 Uiso 1.0 4 calc R
H19 H -0.1043 0.6106 0.4273 0.0614 Uiso 1.0 4 calc R
H20 H -0.1662 0.5722 0.3180 0.0479 Uiso 1.0 4 calc R
H22 H -0.1965 0.6874 0.2096 0.0518 Uiso 1.0 4 calc R
H23 H -0.2544 0.7571 0.1265 0.0611 Uiso 1.0 4 calc R
H24 H -0.2722 0.7397 0.0091 0.0537 Uiso 1.0 4 calc R
H25 H -0.2292 0.6537 -0.0254 0.0466 Uiso 1.0 4 calc R
H26 H -0.1689 0.5855 0.0578 0.0398 Uiso 1.0 4 calc R
H27 H -0.1278 0.3722 0.2428 0.0401 Uiso 1.0 4 calc R
H29 H -0.2397 0.4229 0.3346 0.0495 Uiso 1.0 4 calc R
H30 H -0.2230 0.4054 0.4520 0.0547 Uiso 1.0 4 calc R
H31 H -0.1415 0.3346 0.5117 0.0550 Uiso 1.0 4 calc R
H32 H -0.0786 0.2806 0.4530 0.0582 Uiso 1.0 4 calc R
H33 H -0.0956 0.2975 0.3362 0.0518 Uiso 1.0 4 calc R
H35 H -0.1680 0.3351 0.1262 0.0652 Uiso 1.0 4 calc R
H36 H -0.2286 0.2616 0.0505 0.0879 Uiso 1.0 4 calc R
H37 H -0.3155 0.2058 0.0773 0.0807 Uiso 1.0 4 calc R
H38 H -0.3468 0.2274 0.1765 0.0644 Uiso 1.0 4 calc R
H39 H -0.2846 0.2998 0.2533 0.0542 Uiso 1.0 4 calc R
H40A H -0.4078 0.4721 0.1731 0.1276 Uiso 0.491(10) 4 calc R
H40B H -0.4008 0.5525 0.1663 0.1238 Uani 0.509(10) 4 calc R
H41A H -0.3855 0.5479 0.2617 0.1495 Uiso 0.491(10) 4 calc R
H41B H -0.4574 0.5642 0.2006 0.1495 Uiso 0.491(10) 4 calc R
H41C H -0.3837 0.5971 0.2063 0.1495 Uiso 0.491(10) 4 calc R
H41D H -0.4747 0.4935 0.1897 0.1007 Uiso 0.509(10) 4 calc R
H41E H -0.4048 0.5129 0.2516 0.1007 Uiso 0.509(10) 4 calc R
H41F H -0.4089 0.4491 0.2181 0.1007 Uiso 0.509(10) 4 calc R
H43A H -0.4784 0.5100 0.0865 0.1128 Uiso 0.491(10) 4 calc R
H43B H -0.4095 0.5071 0.0603 0.1128 Uiso 0.491(10) 4 calc R
H43C H -0.4304 0.5670 0.0898 0.1128 Uiso 0.491(10) 4 calc R
H43D H -0.4808 0.5008 0.0700 0.0977 Uiso 0.509(10) 4 calc R
H43E H -0.4258 0.4472 0.0829 0.0977 Uiso 0.509(10) 4 calc R
H43F H -0.4046 0.5089 0.0580 0.0977 Uiso 0.509(10) 4 calc R
H46 H 0.4040 0.4316 0.1047 0.0426 Uiso 1.0 4 calc R
H48 H 0.3663 0.2629 0.1368 0.0411 Uiso 1.0 4 calc R
H50 H 0.2642 0.4880 0.1618 0.0400 Uiso 1.0 4 calc R
H52 H 0.2369 0.4913 0.0325 0.0517 Uiso 1.0 4 calc R
H53 H 0.2453 0.5481 -0.0597 0.0666 Uiso 1.0 4 calc R
H54 H 0.3400 0.6145 -0.0420 0.0756 Uiso 1.0 4 calc R
H55 H 0.4240 0.6235 0.0670 0.0755 Uiso 1.0 4 calc R
H56 H 0.4155 0.5675 0.1603 0.0572 Uiso 1.0 4 calc R
H58 H 0.2866 0.5704 0.2390 0.0729 Uiso 1.0 4 calc R
H59 H 0.3519 0.6113 0.3450 0.0876 Uiso 1.0 4 calc R
H60 H 0.4614 0.5712 0.4092 0.0902 Uiso 1.0 4 calc R
H61 H 0.5086 0.4929 0.3644 0.1025 Uiso 1.0 4 calc R
H62 H 0.4434 0.4524 0.2573 0.0785 Uiso 1.0 4 calc R
H63 H 0.2134 0.2864 0.1841 0.0393 Uiso 1.0 4 calc R
H65 H 0.3760 0.3178 0.3047 0.0560 Uiso 1.0 4 calc R
H66 H 0.4092 0.3026 0.4248 0.0729 Uiso 1.0 4 calc R
H67 H 0.3400 0.2442 0.4712 0.0877 Uiso 1.0 4 calc R
H68 H 0.2349 0.2013 0.3983 0.0913 Uiso 1.0 4 calc R
H69 H 0.2029 0.2151 0.2785 0.0717 Uiso 1.0 4 calc R
H71 H 0.3475 0.1774 0.2436 0.0514 Uiso 1.0 4 calc R
H72 H 0.3521 0.0899 0.1870 0.0594 Uiso 1.0 4 calc R
H73 H 0.2750 0.0734 0.0750 0.0618 Uiso 1.0 4 calc R
H74 H 0.1915 0.1453 0.0196 0.0564 Uiso 1.0 4 calc R
H75 H 0.1858 0.2325 0.0763 0.0458 Uiso 1.0 4 calc R
H76 H 0.4358 0.2817 0.0660 0.0586 Uiso 1.0 4 calc R
H77A H 0.4417 0.3975 0.0173 0.0769 Uiso 1.0 4 calc R
H77B H 0.3854 0.3485 -0.0221 0.0769 Uiso 1.0 4 calc R
H77C H 0.4689 0.3410 -0.0135 0.0769 Uiso 1.0 4 calc R
H78A H 0.5345 0.3693 0.1374 0.0964 Uiso 1.0 4 calc R
H78B H 0.5554 0.3127 0.1017 0.0964 Uiso 1.0 4 calc R
H78C H 0.5278 0.3058 0.1676 0.0964 Uiso 1.0 4 calc R
H79A H -0.0445 0.2743 0.1658 0.0915 Uiso 0.491(10) 4 calc R
H79B H 0.0315 0.3043 0.2056 0.0915 Uiso 0.491(10) 4 calc R
H79C H -0.0291 0.3059 0.1898 0.0772 Uiso 0.509(10) 4 calc R
H79D H 0.0549 0.2925 0.2020 0.0772 Uiso 0.509(10) 4 calc R
H80A H 0.0303 0.1965 0.1871 0.0771 Uiso 0.491(10) 4 calc R
H80B H 0.0942 0.2331 0.1724 0.0771 Uiso 0.491(10) 4 calc R
H80C H 0.0089 0.1964 0.1845 0.0927 Uiso 0.509(10) 4 calc R
H80D H -0.0657 0.2175 0.1286 0.0927 Uiso 0.509(10) 4 calc R
H81A H -0.0386 0.1985 0.0688 0.0810 Uiso 0.491(10) 4 calc R
H81B H 0.0418 0.1843 0.0671 0.0810 Uiso 0.491(10) 4 calc R
H81C H -0.0050 0.1891 0.0534 0.0718 Uiso 0.509(10) 4 calc R
H81D H 0.0717 0.2067 0.1071 0.0718 Uiso 0.509(10) 4 calc R
H82A H 0.0655 0.2826 0.0512 0.0578 Uiso 1.0 4 calc R
H82B H -0.0182 0.2798 0.0062 0.0578 Uiso 1.0 4 calc R
H83A H 0.0417 0.3743 -0.0532 0.0530 Uiso 1.0 4 calc R
H83B H 0.0318 0.4441 -0.0600 0.0530 Uiso 1.0 4 calc R
H84A H -0.0410 0.4239 -0.1654 0.1105 Uiso 1.0 4 calc R
H84B H -0.0530 0.3578 -0.1449 0.1105 Uiso 1.0 4 calc R
H85A H -0.1550 0.3871 -0.1459 0.1030 Uiso 1.0 4 calc R
H85B H -0.1312 0.4545 -0.1407 0.1030 Uiso 1.0 4 calc R
H86A H -0.1227 0.4518 -0.0306 0.0761 Uiso 1.0 4 calc R
H86B H -0.1349 0.3823 -0.0337 0.0761 Uiso 1.0 4 calc R
H87A H 0.0374 0.3500 0.3333 0.1419 Uiso 1.0 4 calc R
H87B H 0.1073 0.3185 0.3255 0.1419 Uiso 1.0 4 calc R
H88A H 0.0803 0.3452 0.4461 0.1378 Uiso 1.0 4 calc R
H88B H 0.1540 0.3195 0.4381 0.1378 Uiso 1.0 4 calc R
H89A H 0.1235 0.2306 0.4628 0.1309 Uiso 1.0 4 calc R
H89B H 0.0503 0.2562 0.4711 0.1309 Uiso 1.0 4 calc R
H90A H -0.0235 0.2746 0.3046 0.1335 Uiso 1.0 4 calc R
H90B H 0.0429 0.2470 0.2848 0.1335 Uiso 1.0 4 calc R
H91A H 0.3302 0.4880 0.4388 0.1593 Uiso 1.0 4 calc R
H91B H 0.3773 0.5016 0.5180 0.1593 Uiso 1.0 4 calc R
H92A H 0.4055 0.4135 0.5173 0.2862 Uiso 1.0 4 calc R
H92B H 0.3339 0.3976 0.4548 0.2862 Uiso 1.0 4 calc R
H93A H 0.3564 0.3948 0.5935 0.4406 Uiso 1.0 4 calc R
H93B H 0.2950 0.3629 0.5322 0.4406 Uiso 1.0 4 calc R
H94A H 0.2201 0.4283 0.5384 0.2908 Uiso 1.0 4 calc R
H94B H 0.2818 0.4607 0.5990 0.2908 Uiso 1.0 4 calc R
H95A H 0.5059 0.6235 0.6160 0.1002 Uiso 1.0 4 calc R
H95B H 0.4272 0.6067 0.5647 0.1002 Uiso 1.0 4 calc R
H96A H 0.3721 0.6395 0.6393 0.1419 Uiso 1.0 4 calc R
H96B H 0.4465 0.6170 0.6940 0.1419 Uiso 1.0 4 calc R
H97A H 0.4912 0.7061 0.7146 0.1483 Uiso 1.0 4 calc R
H97B H 0.4073 0.7221 0.6960 0.1483 Uiso 1.0 4 calc R
H98A H 0.4027 0.7591 0.5956 0.1000 Uiso 1.0 4 calc R
H98B H 0.4889 0.7606 0.6256 0.1000 Uiso 1.0 4 calc R
C40B C -0.3953(8) 0.5091(5) 0.1659(7) 0.056(4) Uani 0.509(10) 4 d .
C79A C 0.0042(13) 0.2825(9) 0.1633(9) 0.076(7) Uani 0.491(10) 4 d .
C81A C 0.0116(12) 0.2128(10) 0.0818(10) 0.067(6) Uani 0.491(10) 4 d .
C79B C 0.0057(10) 0.2889(9) 0.1688(9) 0.064(5) Uani 0.509(10) 4 d .
C81B C 0.0208(10) 0.2189(9) 0.0875(11) 0.060(6) Uani 0.509(10) 4 d .

loop_
_atom_site_aniso_label
_atom_site_aniso_U_11
_atom_site_aniso_U_22
_atom_site_aniso_U_33
_atom_site_aniso_U_12
_atom_site_aniso_U_13
_atom_site_aniso_U_23
Fe1 0.0253(2) 0.03150(19) 0.02315(18) 0.00051(13) 0.00694(14) -0.00362(12)
S1 0.0253(3) 0.0408(4) 0.0228(3) 0.0034(3) 0.0063(3) -0.0022(3)
S2 0.0254(3) 0.0477(4) 0.0249(3) 0.0014(3) 0.0086(3) -0.0052(3)
O1 0.0494(12) 0.0325(10) 0.0391(11) -0.0000(9) 0.0149(9) -0.0027(8)
O2 0.0301(10) 0.0549(12) 0.0228(9) 0.0034(8) 0.0078(8) -0.0014(8)
O3 0.239(9) 0.129(6) 0.422(15) -0.051(6) -0.195(10) 0.104(8)
O4 0.147(5) 0.123(4) 0.145(4) 0.061(4) 0.059(4) 0.055(3)
O5 0.083(2) 0.076(2) 0.0673(18) 0.0084(16) 0.0177(16) 0.0061(15)
O6 0.046(3) 0.037(2) 0.0335(19) 0.0010(17) 0.0154(17) -0.0015(15)
N1 0.0233(10) 0.0263(10) 0.0223(9) 0.0013(8) 0.0074(8) -0.0004(7)
N2 0.0249(10) 0.0259(10) 0.0262(10) -0.0004(8) 0.0088(8) -0.0003(8)
N3 0.0255(11) 0.0319(11) 0.0306(11) 0.0015(8) 0.0102(9) -0.0026(8)
C1 0.0251(11) 0.0246(11) 0.0233(11) -0.0004(9) 0.0083(9) 0.0001(8)
C2 0.0247(12) 0.0269(11) 0.0289(12) -0.0002(9) 0.0095(10) -0.0025(9)
C3 0.0235(11) 0.0270(11) 0.0237(11) -0.0002(9) 0.0087(9) -0.0005(9)
C4 0.0287(13) 0.0402(14) 0.0274(12) -0.0015(10) 0.0105(10) -0.0069(10)
C5 0.0303(13) 0.0526(16) 0.0259(12) -0.0026(12) 0.0072(10) -0.0085(11)
C6 0.0256(12) 0.0431(14) 0.0267(12) 0.0009(10) 0.0057(10) -0.0048(10)
C7 0.0242(12) 0.0282(11) 0.0256(11) 0.0001(9) 0.0071(9) -0.0018(9)
C8 0.0229(11) 0.0344(12) 0.0235(11) -0.0005(9) 0.0081(9) -0.0021(9)
C9 0.0285(13) 0.0375(14) 0.0318(13) -0.0037(10) 0.0105(10) 0.0017(10)
C10 0.0265(14) 0.0545(18) 0.0510(17) -0.0074(12) 0.0089(13) 0.0069(14)
C11 0.0255(14) 0.061(2) 0.0582(19) -0.0005(13) 0.0068(13) 0.0077(16)
C12 0.0277(14) 0.0479(16) 0.0441(16) 0.0077(12) 0.0067(12) 0.0074(13)
C13 0.0252(12) 0.0358(13) 0.0271(12) 0.0023(10) 0.0072(10) 0.0006(10)
C14 0.0267(12) 0.0306(12) 0.0308(12) 0.0032(10) 0.0099(10) 0.0010(10)
C15 0.0275(13) 0.0302(12) 0.0356(14) 0.0074(10) 0.0040(11) 0.0011(10)
C16 0.0417(17) 0.0519(19) 0.063(2) -0.0088(14) 0.0191(16) -0.0165(16)
C17 0.0391(18) 0.067(3) 0.085(3) -0.0076(16) 0.0032(18) -0.031(2)
C18 0.054(2) 0.054(2) 0.0492(19) 0.0121(16) -0.0131(16) -0.0142(15)
C19 0.072(3) 0.0407(16) 0.0307(14) 0.0150(15) 0.0019(14) 0.0045(12)
C20 0.0507(17) 0.0319(13) 0.0312(14) 0.0026(12) 0.0046(12) 0.0021(10)
C21 0.0345(14) 0.0311(12) 0.0309(12) 0.0054(10) 0.0117(11) 0.0009(10)
C22 0.064(2) 0.0409(15) 0.0266(13) 0.0206(14) 0.0167(13) 0.0041(11)
C23 0.073(3) 0.0427(16) 0.0355(15) 0.0258(16) 0.0142(15) 0.0032(12)
C24 0.0580(19) 0.0450(16) 0.0309(14) 0.0179(14) 0.0134(13) 0.0069(12)
C25 0.0412(15) 0.0471(16) 0.0281(13) 0.0095(12) 0.0108(11) 0.0021(11)
C26 0.0329(13) 0.0337(13) 0.0330(13) 0.0064(10) 0.0106(11) -0.0023(10)
C27 0.0302(13) 0.0351(13) 0.0359(13) -0.0072(10) 0.0119(11) -0.0007(11)
C28 0.0315(13) 0.0351(13) 0.0354(13) -0.0102(11) 0.0069(11) -0.0005(11)
C29 0.0388(16) 0.0460(16) 0.0395(15) -0.0027(12) 0.0133(13) 0.0032(12)
C30 0.0463(17) 0.0511(17) 0.0414(16) -0.0072(14) 0.0168(14) -0.0006(13)
C31 0.0501(18) 0.0504(17) 0.0312(14) -0.0179(14) 0.0045(13) 0.0010(12)
C32 0.0476(18) 0.0491(18) 0.0398(16) -0.0029(14) 0.0009(13) 0.0029(13)
C33 0.0398(16) 0.0437(16) 0.0405(15) -0.0004(12) 0.0050(13) -0.0041(12)
C34 0.0450(16) 0.0375(14) 0.0334(14) -0.0098(12) 0.0102(12) 0.0013(11)
C35 0.067(3) 0.055(2) 0.0496(19) -0.0184(17) 0.0312(17) -0.0086(15)
C36 0.103(4) 0.077(3) 0.050(2) -0.030(3) 0.040(3) -0.0233(19)
C37 0.093(3) 0.060(3) 0.0465(19) -0.033(2) 0.0185(19) -0.0156(16)
C38 0.060(2) 0.0533(19) 0.0421(17) -0.0197(16) 0.0088(15) -0.0007(14)
C39 0.0485(17) 0.0479(17) 0.0375(15) -0.0125(14) 0.0113(13) -0.0010(13)
C40A 0.028(8) 0.141(17) 0.148(18) 0.017(7) 0.026(8) 0.064(12)
C41A 0.033(5) 0.177(14) 0.171(13) -0.003(6) 0.043(6) -0.106(11)
C41B 0.037(4) 0.134(10) 0.092(7) 0.017(5) 0.036(5) 0.040(7)
C43A 0.039(5) 0.147(13) 0.083(7) 0.041(8) -0.000(5) 0.042(10)
C43B 0.030(4) 0.104(9) 0.101(8) 0.004(6) 0.006(5) 0.063(8)
C44 0.0230(12) 0.0352(13) 0.0276(12) 0.0039(9) 0.0060(9) -0.0015(10)
C45 0.0248(12) 0.0308(12) 0.0380(14) 0.0031(10) 0.0078(11) -0.0033(10)
C46 0.0298(13) 0.0350(14) 0.0447(15) -0.0003(10) 0.0159(12) -0.0009(11)
C47 0.0316(14) 0.0394(14) 0.0417(15) 0.0059(11) 0.0165(12) -0.0027(11)
C48 0.0328(14) 0.0324(13) 0.0375(14) 0.0063(10) 0.0112(11) -0.0012(10)
C49 0.0257(12) 0.0343(13) 0.0286(12) 0.0044(10) 0.0065(10) -0.0008(10)
C50 0.0282(13) 0.0307(13) 0.0438(15) 0.0010(10) 0.0151(11) -0.0023(11)
C51 0.0283(13) 0.0341(13) 0.0445(15) 0.0022(10) 0.0123(11) 0.0009(11)
C52 0.0345(15) 0.0486(17) 0.0451(16) -0.0066(12) 0.0111(13) -0.0022(13)
C53 0.0472(19) 0.070(3) 0.0432(17) -0.0061(16) 0.0060(15) 0.0076(16)
C54 0.054(3) 0.078(3) 0.052(2) -0.0105(18) 0.0107(17) 0.0220(18)
C55 0.050(2) 0.073(3) 0.060(3) -0.0241(18) 0.0093(17) 0.0152(18)
C56 0.0350(15) 0.0560(19) 0.0471(17) -0.0104(13) 0.0058(13) 0.0091(14)
C57 0.0422(16) 0.0329(13) 0.0422(15) -0.0011(11) 0.0183(13) -0.0049(11)
C58 0.049(2) 0.057(2) 0.080(3) -0.0034(16) 0.0253(19) -0.0293(19)
C59 0.080(3) 0.071(3) 0.078(3) -0.014(3) 0.039(3) -0.041(3)
C60 0.115(4) 0.060(3) 0.044(2) -0.018(3) 0.015(3) -0.0191(17)
C61 0.105(4) 0.057(3) 0.059(3) 0.013(3) -0.024(3) -0.0130(19)
C62 0.076(3) 0.0474(19) 0.054(2) 0.0197(18) -0.0078(18) -0.0161(16)
C63 0.0305(13) 0.0359(13) 0.0324(13) 0.0022(10) 0.0107(11) 0.0010(10)
C64 0.0394(15) 0.0435(15) 0.0338(14) 0.0049(12) 0.0153(12) -0.0003(11)
C65 0.0467(18) 0.0539(18) 0.0381(15) 0.0012(14) 0.0114(13) 0.0000(13)
C66 0.062(3) 0.082(3) 0.0355(17) 0.0003(19) 0.0102(16) -0.0043(16)
C67 0.077(3) 0.111(4) 0.0339(17) 0.003(3) 0.0220(18) 0.005(2)
C68 0.081(3) 0.109(4) 0.048(2) -0.011(3) 0.034(2) 0.012(3)
C69 0.060(3) 0.079(3) 0.0436(18) -0.0119(19) 0.0208(16) 0.0031(17)
C70 0.0379(14) 0.0308(12) 0.0313(13) -0.0011(10) 0.0121(11) 0.0035(10)
C71 0.0510(18) 0.0373(15) 0.0365(15) 0.0072(13) 0.0085(13) 0.0024(12)
C72 0.068(3) 0.0311(14) 0.0489(18) 0.0069(14) 0.0171(16) 0.0047(13)
C73 0.077(3) 0.0348(15) 0.0480(18) -0.0046(15) 0.0268(17) -0.0035(13)
C74 0.058(2) 0.0476(17) 0.0339(15) -0.0101(14) 0.0123(14) -0.0043(12)
C75 0.0404(15) 0.0406(15) 0.0322(13) -0.0058(12) 0.0095(12) 0.0041(11)
C76 0.0500(18) 0.0433(16) 0.065(2) 0.0053(14) 0.0347(17) -0.0033(15)
C77 0.082(3) 0.057(2) 0.075(3) 0.0016(19) 0.056(3) -0.0039(18)
C78 0.042(2) 0.103(4) 0.106(4) 0.009(2) 0.038(3) -0.020(3)
C80A 0.087(7) 0.049(5) 0.052(5) 0.005(5) 0.016(5) 0.014(4)
C80B 0.123(10) 0.042(4) 0.079(7) -0.014(5) 0.050(7) 0.004(4)
C82 0.063(2) 0.0369(15) 0.0447(17) -0.0013(14) 0.0169(15) -0.0094(13)
C83 0.0451(17) 0.0612(19) 0.0303(14) -0.0038(14) 0.0175(13) 0.0034(13)
C84 0.059(3) 0.190(6) 0.0240(16) 0.001(3) 0.0087(16) -0.003(3)
C85 0.057(3) 0.160(5) 0.0281(17) 0.021(3) -0.0040(16) -0.011(3)
C86 0.0357(17) 0.118(4) 0.0311(16) 0.0147(19) 0.0028(13) -0.0070(18)
C87 0.165(7) 0.117(5) 0.067(4) -0.059(5) 0.028(4) 0.001(3)
C88 0.147(6) 0.102(5) 0.073(4) 0.001(4) 0.002(4) 0.006(3)
C89 0.099(5) 0.110(5) 0.117(5) 0.001(4) 0.034(4) 0.038(4)
C90 0.126(5) 0.140(6) 0.093(4) -0.062(5) 0.071(4) -0.062(4)
C91 0.095(5) 0.133(7) 0.155(7) 0.020(5) 0.018(5) -0.012(6)
C92 0.187(12) 0.095(7) 0.40(3) 0.033(8) 0.046(13) -0.042(11)
C93 0.29(2) 0.140(11) 0.75(5) 0.083(12) 0.28(3) 0.192(19)
C94 0.263(14) 0.209(12) 0.296(15) 0.122(11) 0.148(12) 0.187(11)
C95 0.081(3) 0.063(3) 0.092(4) 0.003(3) 0.006(3) -0.001(3)
C96 0.134(6) 0.095(5) 0.143(6) -0.002(4) 0.068(5) 0.039(4)
C97 0.170(7) 0.124(6) 0.087(4) 0.059(5) 0.055(5) 0.025(4)
C98 0.096(4) 0.068(3) 0.086(4) 0.023(3) 0.028(3) 0.009(3)
C99 0.0483(18) 0.069(3) 0.0390(16) -0.0161(16) 0.0106(14) 0.0041(15)
C101 0.246(8) 0.044(2) 0.051(3) 0.019(4) 0.070(4) -0.0010(17)
H40B 0.1152 0.1152 0.1152 0.0000 0.0000 0.0000
C40B 0.012(4) 0.050(6) 0.094(10) 0.001(3) 0.000(5) -0.008(6)
C79A 0.161(17) 0.049(9) 0.047(7) -0.010(8) 0.075(9) -0.005(5)
C81A 0.111(11) 0.030(6) 0.043(7) -0.018(6) -0.002(6) 0.001(5)
C79B 0.089(10) 0.030(5) 0.061(8) 0.001(5) 0.006(6) 0.008(5)
C81B 0.074(8) 0.033(7) 0.084(12) 0.004(6) 0.042(9) -0.011(6)

loop_
_atom_type_symbol
_atom_type_description
_atom_type_scat_dispersion_real
_atom_type_scat_dispersion_imag
_atom_type_scat_source
C C 0.0033 0.0016
;
International Tables for Crystallography
(1992, Vol. C, Tables 4.2.6.8 and 6.1.1.4)
;
H H 0.0000 0.0000
;
International Tables for Crystallography
(1992, Vol. C, Table 6.1.1.4)
;
Fe Fe 0.3463 0.8444
;
International Tables for Crystallography
(1992, Vol. C, Tables 4.2.6.8 and 6.1.1.4)
;
N N 0.0061 0.0033
;
International Tables for Crystallography
(1992, Vol. C, Tables 4.2.6.8 and 6.1.1.4)
;
O O 0.0106 0.0060
;
International Tables for Crystallography
(1992, Vol. C, Tables 4.2.6.8 and 6.1.1.4)
;
S S 0.1246 0.1234
;
International Tables for Crystallography
(1992, Vol. C, Tables 4.2.6.8 and 6.1.1.4)
;

loop_
_geom_angle_atom_site_label_1
_geom_angle_atom_site_label_2
_geom_angle_atom_site_label_3
_geom_angle
_geom_angle_publ_flag
_geom_angle_site_symmetry_1
_geom_angle_site_symmetry_3
S1 Fe1 S2 151.30(3) yes . .
S1 Fe1 O1 105.78(7) yes . .
S1 Fe1 O2 91.64(6) yes . .
S1 Fe1 N1 81.97(6) yes . .
S2 Fe1 O1 101.66(7) yes . .
S2 Fe1 O2 96.36(6) yes . .
S2 Fe1 N1 82.04(6) yes . .
O1 Fe1 O2 90.60(8) yes . .
O1 Fe1 N1 107.25(8) yes . .
O2 Fe1 N1 162.05(8) yes . .
Fe1 S1 C1 99.59(9) yes . .
Fe1 S2 C2 98.62(10) yes . .
Fe1 O1 C82 122.0(2) yes . .
Fe1 O1 C79A 125.2(8) yes . .
Fe1 O1 C79B 118.1(8) yes . .
C82 O1 C79A 106.3(9) yes . .
C82 O1 C79B 112.8(8) yes . .
Fe1 O2 C83 125.63(15) yes . .
Fe1 O2 C86 124.7(2) yes . .
C83 O2 C86 109.1(3) yes . .
C89 O3 C90 113.8(7) yes . .
C91 O4 C94 106.8(8) yes . .
C95 O5 C98 108.0(4) yes . .
C99 O6 C101 87.1(5) yes . 3_566
Fe1 N1 C3 120.54(14) yes . .
Fe1 N1 C7 119.70(18) yes . .
C3 N1 C7 119.8(2) yes . .
C1 N2 C8 120.2(2) yes . .
C2 N3 C44 120.8(3) yes . .
S1 C1 N2 126.09(17) yes . .
S1 C1 C3 118.6(2) yes . .
N2 C1 C3 115.3(2) yes . .
S2 C2 N3 126.3(3) yes . .
S2 C2 C7 118.09(17) yes . .
N3 C2 C7 115.6(3) yes . .
N1 C3 C1 116.7(2) yes . .
N1 C3 C4 121.8(2) yes . .
C1 C3 C4 121.5(3) yes . .
C3 C4 C5 118.6(3) yes . .
C4 C5 C6 119.6(3) yes . .
C5 C6 C7 118.8(3) yes . .
N1 C7 C2 117.3(2) yes . .
N1 C7 C6 121.4(3) yes . .
C2 C7 C6 121.3(3) yes . .
N2 C8 C9 120.0(3) yes . .
N2 C8 C13 119.9(3) yes . .
C9 C8 C13 119.9(3) yes . .
C8 C9 C10 118.7(3) yes . .
C8 C9 C27 119.2(3) yes . .
C10 C9 C27 122.0(3) yes . .
C9 C10 C11 122.2(3) yes . .
C10 C11 C12 117.7(3) yes . .
C10 C11 C40A 122.6(9) yes . .
C10 C11 C40B 120.5(5) yes . .
C12 C11 C40A 119.7(8) yes . .
C12 C11 C40B 121.7(5) yes . .
C11 C12 C13 122.2(3) yes . .
C8 C13 C12 119.2(3) yes . .
C8 C13 C14 118.8(3) yes . .
C12 C13 C14 122.0(3) yes . .
C13 C14 C15 112.5(3) yes . .
C13 C14 C21 111.99(19) yes . .
C15 C14 C21 112.9(2) yes . .
C14 C15 C16 119.5(3) yes . .
C14 C15 C20 122.7(3) yes . .
C16 C15 C20 117.8(3) yes . .
C15 C16 C17 121.0(4) yes . .
C16 C17 C18 120.4(4) yes . .
C17 C18 C19 119.4(4) yes . .
C18 C19 C20 120.7(4) yes . .
C15 C20 C19 120.7(3) yes . .
C14 C21 C22 122.4(3) yes . .
C14 C21 C26 119.2(3) yes . .
C22 C21 C26 118.4(3) yes . .
C21 C22 C23 120.8(3) yes . .
C22 C23 C24 120.0(4) yes . .
C23 C24 C25 120.0(3) yes . .
C24 C25 C26 119.6(3) yes . .
C21 C26 C25 121.2(3) yes . .
C9 C27 C28 113.1(3) yes . .
C9 C27 C34 110.9(2) yes . .
C28 C27 C34 113.8(3) yes . .
C27 C28 C29 123.6(3) yes . .
C27 C28 C33 119.2(3) yes . .
C29 C28 C33 117.2(3) yes . .
C28 C29 C30 121.4(3) yes . .
C29 C30 C31 120.1(4) yes . .
C30 C31 C32 119.4(3) yes . .
C31 C32 C33 120.5(3) yes . .
C28 C33 C32 121.5(4) yes . .
C27 C34 C35 119.2(3) yes . .
C27 C34 C39 122.2(3) yes . .
C35 C34 C39 118.5(3) yes . .
C34 C35 C36 121.0(4) yes . .
C35 C36 C37 120.0(5) yes . .
C36 C37 C38 119.7(4) yes . .
C37 C38 C39 120.0(4) yes . .
C34 C39 C38 120.6(4) yes . .
C11 C40A C41A 112.5(10) yes . .
C11 C40A C43A 123.8(15) yes . .
C41A C40A C43A 103.8(14) yes . .
N3 C44 C45 120.3(3) yes . .
N3 C44 C49 119.2(3) yes . .
C45 C44 C49 120.4(3) yes . .
C44 C45 C46 119.0(3) yes . .
C44 C45 C50 118.8(3) yes . .
C46 C45 C50 122.2(3) yes . .
C45 C46 C47 122.0(3) yes . .
C46 C47 C48 117.9(3) yes . .
C46 C47 C76 122.5(3) yes . .
C48 C47 C76 119.6(3) yes . .
C47 C48 C49 122.2(3) yes . .
C44 C49 C48 118.5(3) yes . .
C44 C49 C63 119.7(3) yes . .
C48 C49 C63 121.7(3) yes . .
C45 C50 C51 112.2(3) yes . .
C45 C50 C57 112.4(2) yes . .
C51 C50 C57 112.8(3) yes . .
C50 C51 C52 119.0(3) yes . .
C50 C51 C56 122.9(3) yes . .
C52 C51 C56 118.1(3) yes . .
C51 C52 C53 121.6(3) yes . .
C52 C53 C54 119.5(3) yes . .
C53 C54 C55 119.6(4) yes . .
C54 C55 C56 121.2(4) yes . .
C51 C56 C55 119.9(3) yes . .
C50 C57 C58 119.2(3) yes . .
C50 C57 C62 123.0(3) yes . .
C58 C57 C62 117.8(3) yes . .
C57 C58 C59 121.5(4) yes . .
C58 C59 C60 120.0(5) yes . .
C59 C60 C61 119.8(4) yes . .
C60 C61 C62 119.8(5) yes . .
C57 C62 C61 121.0(4) yes . .
C49 C63 C64 114.3(2) yes . .
C49 C63 C70 111.3(3) yes . .
C64 C63 C70 111.2(3) yes . .
C63 C64 C65 123.2(3) yes . .
C63 C64 C69 118.9(3) yes . .
C65 C64 C69 117.8(3) yes . .
C64 C65 C66 121.0(4) yes . .
C65 C66 C67 120.3(4) yes . .
C66 C67 C68 120.1(4) yes . .
C67 C68 C69 119.3(5) yes . .
C64 C69 C68 121.5(4) yes . .
C63 C70 C71 121.8(3) yes . .
C63 C70 C75 119.8(3) yes . .
C71 C70 C75 118.3(3) yes . .
C70 C71 C72 120.7(3) yes . .
C71 C72 C73 120.6(3) yes . .
C72 C73 C74 119.4(3) yes . .
C73 C74 C75 120.1(3) yes . .
C70 C75 C74 120.9(3) yes . .
C47 C76 C77 112.4(3) yes . .
C47 C76 C78 110.3(4) yes . .
C77 C76 C78 112.6(4) yes . .
C79A C80A C81A 102.8(12) yes . .
C79B C80B C81B 100.4(13) yes . .
O1 C82 C81A 106.2(9) yes . .
O1 C82 C81B 103.5(10) yes . .
O2 C83 C84 104.7(3) yes . .
C83 C84 C85 108.3(4) yes . .
C84 C85 C86 107.0(3) yes . .
O2 C86 C85 106.7(4) yes . .
C88 C87 C90 111.8(6) yes . .
C87 C88 C89 100.3(6) yes . .
O3 C89 C88 106.9(7) yes . .
O3 C90 C87 106.5(6) yes . .
O4 C91 C92 106.4(10) yes . .
C91 C92 C93 106.8(14) yes . .
C92 C93 C94 107.3(14) yes . .
O4 C94 C93 106.5(15) yes . .
O5 C95 C96 105.2(5) yes . .
C95 C96 C97 104.0(7) yes . .
C96 C97 C98 104.5(6) yes . .
O5 C98 C97 107.7(5) yes . .
O6 C99 C101 123.4(4) yes . .
O6 C99 C101 42.5(3) yes . 3_566
C101 C99 C101 90.7(4) yes . 3_566
O6 C101 C99 127.6(6) yes 3_566 .
O6 C101 C99 50.4(3) yes 3_566 3_566
C99 C101 C99 89.3(5) yes . 3_566
C11 C40B C41B 117.3(10) yes . .
C11 C40B C43B 103.0(10) yes . .
C41B C40B C43B 117.9(11) yes . .
O1 C79A C80A 106.6(15) yes . .
C80A C81A C82 97.2(13) yes . .
O1 C79B C80B 100.7(11) yes . .
C80B C81B C82 109.0(14) yes . .
C3 C4 H4 120.687 no . .
C5 C4 H4 120.681 no . .
C4 C5 H5 120.174 no . .
C6 C5 H5 120.190 no . .
C5 C6 H6 120.595 no . .
C7 C6 H6 120.599 no . .
C9 C10 H10 118.904 no . .
C11 C10 H10 118.899 no . .
C11 C12 H12 118.906 no . .
C13 C12 H12 118.907 no . .
C13 C14 H14 106.281 no . .
C15 C14 H14 106.302 no . .
C21 C14 H14 106.301 no . .
C15 C16 H16 119.495 no . .
C17 C16 H16 119.479 no . .
C16 C17 H17 119.796 no . .
C18 C17 H17 119.802 no . .
C17 C18 H18 120.309 no . .
C19 C18 H18 120.304 no . .
C18 C19 H19 119.636 no . .
C20 C19 H19 119.641 no . .
C15 C20 H20 119.638 no . .
C19 C20 H20 119.662 no . .
C21 C22 H22 119.592 no . .
C23 C22 H22 119.594 no . .
C22 C23 H23 119.989 no . .
C24 C23 H23 120.014 no . .
C23 C24 H24 120.010 no . .
C25 C24 H24 119.990 no . .
C24 C25 H25 120.169 no . .
C26 C25 H25 120.185 no . .
C21 C26 H26 119.404 no . .
C25 C26 H26 119.421 no . .
C9 C27 H27 106.121 no . .
C28 C27 H27 106.126 no . .
C34 C27 H27 106.118 no . .
C28 C29 H29 119.281 no . .
C30 C29 H29 119.280 no . .
C29 C30 H30 119.968 no . .
C31 C30 H30 119.970 no . .
C30 C31 H31 120.327 no . .
C32 C31 H31 120.310 no . .
C31 C32 H32 119.775 no . .
C33 C32 H32 119.770 no . .
C28 C33 H33 119.264 no . .
C32 C33 H33 119.253 no . .
C34 C35 H35 119.485 no . .
C36 C35 H35 119.487 no . .
C35 C36 H36 119.970 no . .
C37 C36 H36 119.992 no . .
C36 C37 H37 120.145 no . .
C38 C37 H37 120.139 no . .
C37 C38 H38 119.991 no . .
C39 C38 H38 119.973 no . .
C34 C39 H39 119.702 no . .
C38 C39 H39 119.703 no . .
C11 C40A H40A 105.066 no . .
C41A C40A H40A 105.059 no . .
C43A C40A H40A 105.072 no . .
C40A C41A H41A 109.471 no . .
C40A C41A H41B 109.463 no . .
C40A C41A H41C 109.484 no . .
H41A C41A H41B 109.474 no . .
H41A C41A H41C 109.463 no . .
H41B C41A H41C 109.473 no . .
H41D C41B H41E 109.480 no . .
H41D C41B H41F 109.467 no . .
H41D C41B C40B 109.465 no . .
H41E C41B H41F 109.478 no . .
H41E C41B C40B 109.465 no . .
H41F C41B C40B 109.472 no . .
C40A C43A H43A 109.463 no . .
C40A C43A H43B 109.474 no . .
C40A C43A H43C 109.477 no . .
H43A C43A H43B 109.457 no . .
H43A C43A H43C 109.479 no . .
H43B C43A H43C 109.477 no . .
H43D C43B H43E 109.480 no . .
H43D C43B H43F 109.459 no . .
H43D C43B C40B 109.465 no . .
H43E C43B H43F 109.472 no . .
H43E C43B C40B 109.479 no . .
H43F C43B C40B 109.472 no . .
C45 C46 H46 118.985 no . .
C47 C46 H46 118.990 no . .
C47 C48 H48 118.879 no . .
C49 C48 H48 118.883 no . .
C45 C50 H50 106.294 no . .
C51 C50 H50 106.284 no . .
C57 C50 H50 106.272 no . .
C51 C52 H52 119.172 no . .
C53 C52 H52 119.184 no . .
C52 C53 H53 120.248 no . .
C54 C53 H53 120.259 no . .
C53 C54 H54 120.197 no . .
C55 C54 H54 120.192 no . .
C54 C55 H55 119.415 no . .
C56 C55 H55 119.407 no . .
C51 C56 H56 120.029 no . .
C55 C56 H56 120.028 no . .
C57 C58 H58 119.278 no . .
C59 C58 H58 119.251 no . .
C58 C59 H59 119.993 no . .
C60 C59 H59 119.996 no . .
C59 C60 H60 120.087 no . .
C61 C60 H60 120.097 no . .
C60 C61 H61 120.074 no . .
C62 C61 H61 120.083 no . .
C57 C62 H62 119.501 no . .
C61 C62 H62 119.484 no . .
C49 C63 H63 106.499 no . .
C64 C63 H63 106.500 no . .
C70 C63 H63 106.503 no . .
C64 C65 H65 119.512 no . .
C66 C65 H65 119.535 no . .
C65 C66 H66 119.878 no . .
C67 C66 H66 119.862 no . .
C66 C67 H67 119.925 no . .
C68 C67 H67 119.945 no . .
C67 C68 H68 120.339 no . .
C69 C68 H68 120.347 no . .
C64 C69 H69 119.250 no . .
C68 C69 H69 119.273 no . .
C70 C71 H71 119.667 no . .
C72 C71 H71 119.682 no . .
C71 C72 H72 119.707 no . .
C73 C72 H72 119.711 no . .
C72 C73 H73 120.314 no . .
C74 C73 H73 120.318 no . .
C73 C74 H74 119.948 no . .
C75 C74 H74 119.923 no . .
C70 C75 H75 119.542 no . .
C74 C75 H75 119.520 no . .
C47 C76 H76 107.035 no . .
C77 C76 H76 107.044 no . .
C78 C76 H76 107.043 no . .
C76 C77 H77A 109.460 no . .
C76 C77 H77B 109.475 no . .
C76 C77 H77C 109.478 no . .
H77A C77 H77B 109.465 no . .
H77A C77 H77C 109.476 no . .
H77B C77 H77C 109.474 no . .
C76 C78 H78A 109.471 no . .
C76 C78 H78B 109.473 no . .
C76 C78 H78C 109.477 no . .
H78A C78 H78B 109.470 no . .
H78A C78 H78C 109.475 no . .
H78B C78 H78C 109.460 no . .
H80A C80A H80B 109.122 no . .
H80A C80A C79A 111.196 no . .
H80A C80A C81A 111.211 no . .
H80B C80A C79A 111.193 no . .
H80B C80A C81A 111.200 no . .
H80C C80B H80D 109.470 no . .
H80C C80B C79B 111.701 no . .
H80C C80B C81B 111.700 no . .
H80D C80B C79B 111.706 no . .
H80D C80B C81B 111.690 no . .
O1 C82 H82A 110.496 no . .
O1 C82 H82B 110.483 no . .
H82A C82 H82B 108.661 no . .
H82A C82 C81A 110.485 no . .
H82A C82 C81B 105.266 no . .
H82B C82 C81A 110.469 no . .
H82B C82 C81B 118.146 no . .
O2 C83 H83A 110.807 no . .
O2 C83 H83B 110.807 no . .
C84 C83 H83A 110.819 no . .
C84 C83 H83B 110.811 no . .
H83A C83 H83B 108.876 no . .
C83 C84 H84A 110.034 no . .
C83 C84 H84B 110.025 no . .
C85 C84 H84A 110.023 no . .
C85 C84 H84B 110.020 no . .
H84A C84 H84B 108.392 no . .
C84 C85 H85A 110.314 no . .
C84 C85 H85B 110.322 no . .
C86 C85 H85A 110.297 no . .
C86 C85 H85B 110.316 no . .
H85A C85 H85B 108.558 no . .
O2 C86 H86A 110.383 no . .
O2 C86 H86B 110.386 no . .
C85 C86 H86A 110.385 no . .
C85 C86 H86B 110.402 no . .
H86A C86 H86B 108.592 no . .
C88 C87 H87A 109.255 no . .
C88 C87 H87B 109.249 no . .
C90 C87 H87A 109.257 no . .
C90 C87 H87B 109.248 no . .
H87A C87 H87B 107.930 no . .
C87 C88 H88A 111.720 no . .
C87 C88 H88B 111.718 no . .
C89 C88 H88A 111.708 no . .
C89 C88 H88B 111.714 no . .
H88A C88 H88B 109.479 no . .
O3 C89 H89A 110.334 no . .
O3 C89 H89B 110.347 no . .
C88 C89 H89A 110.347 no . .
C88 C89 H89B 110.350 no . .
H89A C89 H89B 108.565 no . .
O3 C90 H90A 110.436 no . .
O3 C90 H90B 110.443 no . .
C87 C90 H90A 110.420 no . .
C87 C90 H90B 110.436 no . .
H90A C90 H90B 108.632 no . .
O4 C91 H91A 110.435 no . .
O4 C91 H91B 110.437 no . .
C92 C91 H91A 110.439 no . .
C92 C91 H91B 110.427 no . .
H91A C91 H91B 108.652 no . .
C91 C92 H92A 110.362 no . .
C91 C92 H92B 110.354 no . .
C93 C92 H92A 110.347 no . .
C93 C92 H92B 110.348 no . .
H92A C92 H92B 108.593 no . .
C92 C93 H93A 110.252 no . .
C92 C93 H93B 110.259 no . .
C94 C93 H93A 110.266 no . .
C94 C93 H93B 110.253 no . .
H93A C93 H93B 108.536 no . .
O4 C94 H94A 110.449 no . .
O4 C94 H94B 110.447 no . .
C93 C94 H94A 110.432 no . .
C93 C94 H94B 110.434 no . .
H94A C94 H94B 108.623 no . .
O5 C95 H95A 110.714 no . .
O5 C95 H95B 110.718 no . .
C96 C95 H95A 110.706 no . .
C96 C95 H95B 110.702 no . .
H95A C95 H95B 108.801 no . .
C95 C96 H96A 110.957 no . .
C95 C96 H96B 110.950 no . .
C97 C96 H96A 110.952 no . .
C97 C96 H96B 110.957 no . .
H96A C96 H96B 108.973 no . .
C96 C97 H97A 110.854 no . .
C96 C97 H97B 110.852 no . .
C98 C97 H97A 110.856 no . .
C98 C97 H97B 110.859 no . .
H97A C97 H97B 108.896 no . .
O5 C98 H98A 110.189 no . .
O5 C98 H98B 110.181 no . .
C97 C98 H98A 110.166 no . .
C97 C98 H98B 110.179 no . .
H98A C98 H98B 108.471 no . .
C11 C40B H40B 105.894 no . .
C41B C40B H40B 105.889 no . .
C43B C40B H40B 105.887 no . .
O1 C79A H79A 110.398 no . .
O1 C79A H79B 110.396 no . .
C80A C79A H79A 110.390 no . .
C80A C79A H79B 110.387 no . .
H79A C79A H79B 108.623 no . .
C80A C81A H81A 112.328 no . .
C80A C81A H81B 112.312 no . .
C82 C81A H81A 112.338 no . .
C82 C81A H81B 112.328 no . .
H81A C81A H81B 109.893 no . .
O1 C79B H79C 111.645 no . .
O1 C79B H79D 111.635 no . .
C80B C79B H79C 111.639 no . .
C80B C79B H79D 111.636 no . .
H79C C79B H79D 109.423 no . .
C80B C81B H81C 109.889 no . .
C80B C81B H81D 109.879 no . .
C82 C81B H81C 109.873 no . .
C82 C81B H81D 109.875 no . .
H81C C81B H81D 108.280 no . .

loop_
_geom_bond_atom_site_label_1
_geom_bond_atom_site_label_2
_geom_bond_distance
_geom_bond_publ_flag
_geom_bond_site_symmetry_2
Fe1 S1 2.3600(8) yes .
Fe1 S2 2.3621(8) yes .
Fe1 O1 2.0639(19) yes .
Fe1 O2 2.1418(18) yes .
Fe1 N1 2.1593(19) yes .
S1 C1 1.744(3) yes .
S2 C2 1.758(3) yes .
O1 C82 1.465(5) yes .
O1 C79A 1.436(19) yes .
O1 C79B 1.458(19) yes .
O2 C83 1.445(5) yes .
O2 C86 1.441(4) yes .
O3 C89 1.394(13) yes .
O3 C90 1.330(13) yes .
O4 C91 1.437(11) yes .
O4 C94 1.371(15) yes .
O5 C95 1.416(6) yes .
O5 C98 1.424(7) yes .
O6 C99 1.500(6) yes .
O6 C101 1.316(6) yes 3_566
N1 C3 1.344(4) yes .
N1 C7 1.345(3) yes .
N2 C1 1.286(4) yes .
N2 C8 1.413(3) yes .
N3 C2 1.284(3) yes .
N3 C44 1.414(4) yes .
C1 C3 1.500(3) yes .
C2 C7 1.491(4) yes .
C3 C4 1.388(4) yes .
C4 C5 1.387(4) yes .
C5 C6 1.385(5) yes .
C6 C7 1.393(4) yes .
C8 C9 1.402(4) yes .
C8 C13 1.404(4) yes .
C9 C10 1.394(4) yes .
C9 C27 1.517(4) yes .
C10 C11 1.390(5) yes .
C11 C12 1.384(5) yes .
C11 C40A 1.413(18) yes .
C11 C40B 1.595(15) yes .
C12 C13 1.387(4) yes .
C13 C14 1.517(4) yes .
C14 C15 1.524(4) yes .
C14 C21 1.520(4) yes .
C15 C16 1.382(5) yes .
C15 C20 1.386(5) yes .
C16 C17 1.391(6) yes .
C17 C18 1.371(7) yes .
C18 C19 1.359(6) yes .
C19 C20 1.396(4) yes .
C21 C22 1.381(5) yes .
C21 C26 1.392(4) yes .
C22 C23 1.393(4) yes .
C23 C24 1.377(5) yes .
C24 C25 1.383(5) yes .
C25 C26 1.384(4) yes .
C27 C28 1.521(4) yes .
C27 C34 1.526(4) yes .
C28 C29 1.382(5) yes .
C28 C33 1.391(4) yes .
C29 C30 1.391(5) yes .
C30 C31 1.375(5) yes .
C31 C32 1.370(6) yes .
C32 C33 1.380(5) yes .
C34 C35 1.377(6) yes .
C34 C39 1.393(5) yes .
C35 C36 1.394(6) yes .
C36 C37 1.376(7) yes .
C37 C38 1.381(6) yes .
C38 C39 1.392(5) yes .
C40A C41A 1.67(3) yes .
C40A C43A 1.411(18) yes .
C41B C40B 1.23(2) yes .
C43B C40B 1.600(17) yes .
C44 C45 1.401(4) yes .
C44 C49 1.402(4) yes .
C45 C46 1.388(5) yes .
C45 C50 1.528(4) yes .
C46 C47 1.390(4) yes .
C47 C48 1.389(5) yes .
C47 C76 1.530(6) yes .
C48 C49 1.393(5) yes .
C49 C63 1.532(4) yes .
C50 C51 1.532(5) yes .
C50 C57 1.515(4) yes .
C51 C52 1.390(4) yes .
C51 C56 1.387(5) yes .
C52 C53 1.382(6) yes .
C53 C54 1.382(6) yes .
C54 C55 1.366(5) yes .
C55 C56 1.393(6) yes .
C57 C58 1.384(6) yes .
C57 C62 1.382(5) yes .
C58 C59 1.382(6) yes .
C59 C60 1.368(7) yes .
C60 C61 1.378(7) yes .
C61 C62 1.392(6) yes .
C63 C64 1.527(4) yes .
C63 C70 1.523(4) yes .
C64 C65 1.379(4) yes .
C64 C69 1.392(6) yes .
C65 C66 1.396(5) yes .
C66 C67 1.361(7) yes .
C67 C68 1.385(6) yes .
C68 C69 1.386(6) yes .
C70 C71 1.395(4) yes .
C70 C75 1.389(4) yes .
C71 C72 1.384(5) yes .
C72 C73 1.376(5) yes .
C73 C74 1.391(5) yes .
C74 C75 1.382(5) yes .
C76 C77 1.519(6) yes .
C76 C78 1.519(5) yes .
C80A C79A 1.48(3) yes .
C80A C81A 1.51(2) yes .
C80B C79B 1.57(2) yes .
C80B C81B 1.54(3) yes .
C82 C81A 1.56(3) yes .
C82 C81B 1.45(2) yes .
C83 C84 1.490(5) yes .
C84 C85 1.403(7) yes .
C85 C86 1.491(5) yes .
C87 C88 1.479(8) yes .
C87 C90 1.399(10) yes .
C88 C89 1.514(10) yes .
C91 C92 1.368(14) yes .
C92 C93 1.40(4) yes .
C93 C94 1.44(3) yes .
C95 C96 1.481(11) yes .
C96 C97 1.451(10) yes .
C97 C98 1.473(10) yes .
C99 C101 1.510(8) yes .
C99 C101 1.945(8) yes 3_566
C4 H4 0.950 no .
C5 H5 0.950 no .
C6 H6 0.950 no .
C10 H10 0.950 no .
C12 H12 0.950 no .
C14 H14 1.000 no .
C16 H16 0.950 no .
C17 H17 0.950 no .
C18 H18 0.950 no .
C19 H19 0.950 no .
C20 H20 0.950 no .
C22 H22 0.950 no .
C23 H23 0.950 no .
C24 H24 0.950 no .
C25 H25 0.950 no .
C26 H26 0.950 no .
C27 H27 1.000 no .
C29 H29 0.950 no .
C30 H30 0.950 no .
C31 H31 0.950 no .
C32 H32 0.950 no .
C33 H33 0.950 no .
C35 H35 0.950 no .
C36 H36 0.950 no .
C37 H37 0.950 no .
C38 H38 0.950 no .
C39 H39 0.950 no .
C40A H40A 1.000 no .
C41A H41A 0.980 no .
C41A H41B 0.980 no .
C41A H41C 0.980 no .
C41B H41D 0.980 no .
C41B H41E 0.980 no .
C41B H41F 0.980 no .
C43A H43A 0.980 no .
C43A H43B 0.980 no .
C43A H43C 0.980 no .
C43B H43D 0.980 no .
C43B H43E 0.980 no .
C43B H43F 0.980 no .
C46 H46 0.950 no .
C48 H48 0.950 no .
C50 H50 1.000 no .
C52 H52 0.950 no .
C53 H53 0.950 no .
C54 H54 0.950 no .
C55 H55 0.950 no .
C56 H56 0.950 no .
C58 H58 0.950 no .
C59 H59 0.950 no .
C60 H60 0.950 no .
C61 H61 0.950 no .
C62 H62 0.950 no .
C63 H63 1.000 no .
C65 H65 0.950 no .
C66 H66 0.950 no .
C67 H67 0.950 no .
C68 H68 0.950 no .
C69 H69 0.950 no .
C71 H71 0.950 no .
C72 H72 0.950 no .
C73 H73 0.950 no .
C74 H74 0.950 no .
C75 H75 0.950 no .
C76 H76 1.000 no .
C77 H77A 0.980 no .
C77 H77B 0.980 no .
C77 H77C 0.980 no .
C78 H78A 0.980 no .
C78 H78B 0.980 no .
C78 H78C 0.980 no .
C80A H80A 0.990 no .
C80A H80B 0.990 no .
C80B H80C 0.990 no .
C80B H80D 0.990 no .
C82 H82A 0.990 no .
C82 H82B 0.990 no .
C83 H83A 0.990 no .
C83 H83B 0.990 no .
C84 H84A 0.990 no .
C84 H84B 0.990 no .
C85 H85A 0.990 no .
C85 H85B 0.990 no .
C86 H86A 0.990 no .
C86 H86B 0.990 no .
C87 H87A 0.990 no .
C87 H87B 0.990 no .
C88 H88A 0.990 no .
C88 H88B 0.990 no .
C89 H89A 0.990 no .
C89 H89B 0.990 no .
C90 H90A 0.990 no .
C90 H90B 0.990 no .
C91 H91A 0.990 no .
C91 H91B 0.990 no .
C92 H92A 0.990 no .
C92 H92B 0.990 no .
C93 H93A 0.990 no .
C93 H93B 0.990 no .
C94 H94A 0.990 no .
C94 H94B 0.990 no .
C95 H95A 0.990 no .
C95 H95B 0.990 no .
C96 H96A 0.990 no .
C96 H96B 0.990 no .
C97 H97A 0.990 no .
C97 H97B 0.990 no .
C98 H98A 0.990 no .
C98 H98B 0.990 no .
H40B C40B 1.000 no .
H79A C79A 0.990 no .
H79B C79A 0.990 no .
H79C C79B 0.990 no .
H79D C79B 0.990 no .
H81A C81A 0.990 no .
H81B C81A 0.990 no .
H81C C81B 0.990 no .
H81D C81B 0.990 no .

loop_
_geom_contact_atom_site_label_1
_geom_contact_atom_site_label_2
_geom_contact_distance
_geom_contact_publ_flag
_geom_contact_site_symmetry_2
S1 C8 3.031(3) no .
S1 C13 3.585(3) no .
S1 C86 3.288(4) no .
S2 C44 3.056(3) no .
S2 C45 3.597(3) no .
S2 C83 3.451(3) no .
O2 C82 3.274(4) no .
O6 O6 3.374(7) no 3_566
N1 N2 3.548(3) no .
N1 N3 3.547(3) no .
N1 C5 2.762(3) no .
N1 C79B 3.502(19) no .
N2 C4 2.786(3) no .
N2 C14 2.844(3) no .
N2 C15 3.164(4) no .
N2 C20 3.437(4) no .
N2 C27 2.853(4) no .
N2 C28 3.540(4) no .
N3 C6 2.780(4) no .
N3 C50 2.854(4) no .
N3 C57 3.306(4) no .
N3 C63 2.857(4) no .
N3 C64 3.162(4) no .
N3 C65 3.320(4) no .
C1 C9 3.271(4) no .
C1 C13 3.201(4) no .
C1 C14 3.307(4) no .
C1 C27 3.468(4) no .
C2 C45 3.205(4) no .
C2 C49 3.265(4) no .
C2 C50 3.328(4) no .
C2 C63 3.450(4) no .
C3 C6 2.738(4) no .
C4 C7 2.742(4) no .
C8 C11 2.808(4) no .
C8 C15 3.215(4) no .
C8 C20 3.363(4) no .
C8 C28 3.403(4) no .
C9 C12 2.779(4) no .
C9 C29 2.925(5) no .
C9 C35 3.214(5) no .
C9 C39 3.418(5) no .
C10 C13 2.771(5) no .
C10 C28 3.313(4) no .
C10 C29 3.277(5) no .
C10 C34 3.005(5) no .
C10 C39 3.455(5) no .
C10 C41B 3.002(11) no .
C10 C43A 3.535(14) no .
C10 C43B 3.256(11) no .
C12 C15 3.477(4) no .
C12 C20 3.569(4) no .
C12 C21 2.891(5) no .
C12 C22 3.457(5) no .
C12 C26 3.494(5) no .
C12 C41A 3.085(13) no .
C12 C41B 3.544(11) no .
C12 C43A 3.154(12) no .
C12 C43B 3.394(11) no .
C13 C20 2.884(4) no .
C13 C22 3.437(4) no .
C13 C26 3.228(4) no .
C15 C18 2.798(5) no .
C15 C22 2.938(4) no .
C16 C19 2.742(6) no .
C16 C21 3.159(4) no .
C16 C22 3.411(5) no .
C17 C20 2.745(5) no .
C20 C21 3.572(4) no .
C21 C24 2.789(4) no .
C22 C25 2.765(4) no .
C23 C26 2.757(5) no .
C28 C31 2.801(5) no .
C28 C39 2.975(4) no .
C29 C32 2.744(5) no .
C29 C34 3.561(5) no .
C30 C33 2.744(5) no .
C33 C34 3.213(4) no .
C33 C39 3.532(4) no .
C34 C37 2.792(5) no .
C35 C38 2.759(6) no .
C36 C39 2.761(6) no .
C44 C47 2.804(5) no .
C44 C57 3.272(4) no .
C44 C64 3.254(4) no .
C44 C65 3.356(4) no .
C45 C48 2.775(4) no .
C45 C52 3.168(4) no .
C45 C56 3.566(5) no .
C45 C62 2.930(5) no .
C46 C49 2.782(5) no .
C46 C51 2.939(4) no .
C46 C52 3.437(4) no .
C46 C57 3.444(5) no .
C46 C62 3.482(5) no .
C46 C77 3.038(6) no .
C46 C78 3.274(6) no .
C48 C64 3.576(5) no .
C48 C70 2.855(4) no .
C48 C71 3.427(5) no .
C48 C75 3.420(4) no .
C48 C78 3.416(6) no .
C49 C65 2.933(4) no .
C49 C71 3.421(4) no .
C49 C75 3.251(4) no .
C51 C54 2.792(6) no .
C51 C58 3.241(6) no .
C51 C62 3.473(5) no .
C52 C55 2.738(6) no .
C53 C56 2.770(5) no .
C56 C57 2.907(5) no .
C56 C58 3.434(7) no .
C56 C62 3.549(5) no .
C57 C60 2.789(5) no .
C58 C61 2.745(6) no .
C59 C62 2.751(7) no .
C64 C67 2.791(5) no .
C64 C71 2.913(5) no .
C65 C68 2.760(7) no .
C65 C70 3.580(4) no .
C66 C69 2.747(5) no .
C69 C70 3.068(5) no .
C69 C71 3.293(6) no .
C70 C73 2.795(5) no .
C71 C74 2.762(4) no .
C72 C75 2.759(5) no .
O3 C55 3.424(9) no 2_545
O4 C5 3.585(5) no .
O4 C73 3.426(6) no 2_555
O5 C66 3.467(6) no 3_666
O5 C82 3.302(5) no 2_555
O5 C81A 3.34(3) no 2_555
O5 C81B 3.38(3) no 2_555
O6 C4 3.162(5) no .
O6 C5 3.370(6) no .
O6 C19 3.327(5) no 3_566
C4 O6 3.162(5) no .
C5 O4 3.585(5) no .
C5 O6 3.370(6) no .
C19 O6 3.327(5) no 3_566
C19 C38 3.572(5) no 2_455
C23 C31 3.562(5) no 2_455
C23 C32 3.457(5) no 2_455
C24 C31 3.579(5) no 2_455
C30 C101 3.597(7) no .
C31 C23 3.562(5) no 2_445
C31 C24 3.579(5) no 2_445
C32 C23 3.457(5) no 2_445
C33 C90 3.491(9) no .
C37 C89 3.536(7) no 4_454
C38 C19 3.572(5) no 2_445
C43A C77 3.436(17) no 3_565
C43B C54 3.395(14) no 3_565
C54 C43B 3.395(14) no 3_565
C55 O3 3.424(9) no 2_555
C66 O5 3.467(6) no 3_666
C73 O4 3.426(6) no 2_545
C77 C43A 3.436(17) no 3_565
C80A C90 3.532(13) no .
C80B C90 3.538(13) no .
C82 O5 3.302(5) no 2_545
C87 C79B 3.484(18) no .
C89 C37 3.536(7) no 4_555
C90 C33 3.491(9) no .
C90 C80A 3.532(13) no .
C90 C80B 3.538(13) no .
C90 C79A 3.138(19) no .
C90 C79B 3.056(19) no .
C101 C30 3.597(7) no .
C79A C90 3.138(19) no .
C81A O5 3.34(3) no 2_545
C79B C87 3.484(18) no .
C79B C90 3.056(19) no .
C81B O5 3.38(3) no 2_545
Fe1 H79B 3.0889 no .
Fe1 H79C 3.2152 no .
Fe1 H79D 3.2262 no .
Fe1 H82A 3.1908 no .
Fe1 H82B 3.3761 no .
Fe1 H83A 3.3490 no .
Fe1 H83B 3.4569 no .
Fe1 H86A 3.3507 no .
Fe1 H86B 3.3909 no .
S1 H14 2.9743 no .
S1 H26 3.5628 no .
S1 H27 3.4400 no .
S1 H35 3.1598 no .
S1 H86A 2.8587 no .
S1 H86B 3.3022 no .
S2 H50 3.0413 no .
S2 H52 3.3095 no .
S2 H63 3.3306 no .
S2 H82A 3.1806 no .
S2 H83A 3.1453 no .
S2 H83B 3.3457 no .
O1 H35 3.5057 no .
O1 H80A 3.1850 no .
O1 H80B 2.7155 no .
O1 H80C 3.1792 no .
O1 H80D 2.7286 no .
O1 H81A 2.8141 no .
O1 H81B 3.2580 no .
O1 H81C 3.0558 no .
O1 H81D 2.8541 no .
O1 H86B 3.5057 no .
O2 H82A 3.4067 no .
O2 H82B 2.9044 no .
O2 H84A 3.1099 no .
O2 H84B 2.8393 no .
O2 H85A 3.0658 no .
O2 H85B 2.9647 no .
O3 H87A 2.9069 no .
O3 H87B 2.7966 no .
O3 H88A 3.0016 no .
O3 H88B 3.0037 no .
O4 H92A 3.0532 no .
O4 H92B 2.7417 no .
O4 H93A 2.9264 no .
O4 H93B 2.9177 no .
O5 H96A 2.7278 no .
O5 H96B 3.1344 no .
O5 H97A 2.8913 no .
O5 H97B 3.0971 no .
N1 H4 3.2404 no .
N1 H6 3.2408 no .
N1 H79B 3.0136 no .
N1 H79C 3.4288 no .
N1 H79D 3.2050 no .
N2 H4 2.5052 no .
N2 H14 2.5549 no .
N2 H20 3.3477 no .
N2 H27 2.3787 no .
N3 H6 2.4969 no .
N3 H50 2.4887 no .
N3 H63 2.6275 no .
N3 H65 3.1054 no .
C1 H4 2.6969 no .
C1 H14 2.6367 no .
C1 H27 2.7304 no .
C1 H79C 3.5588 no .
C2 H6 2.6904 no .
C2 H50 2.6107 no .
C2 H63 2.8499 no .
C3 H5 3.2499 no .
C3 H14 3.5821 no .
C3 H27 3.5919 no .
C3 H79B 3.4997 no .
C4 H6 3.2590 no .
C6 H4 3.2592 no .
C7 H5 3.2538 no .
C7 H50 3.4972 no .
C7 H79B 3.4774 no .
C7 H79D 3.4821 no .
C8 H10 3.2609 no .
C8 H12 3.2608 no .
C8 H14 2.5985 no .
C8 H20 2.9607 no .
C8 H27 2.5232 no .
C8 H29 3.4026 no .
C9 H29 2.5889 no .
C9 H35 3.1758 no .
C9 H39 3.5201 no .
C10 H12 3.2326 no .
C10 H27 3.3035 no .
C10 H29 2.6264 no .
C10 H39 3.4402 no .
C10 H40A 2.4337 no .
C10 H40B 3.3473 no .
C10 H41E 3.3189 no .
C10 H41F 2.6174 no .
C10 H43B 3.4566 no .
C10 H43E 3.0498 no .
C10 H43F 3.4603 no .
C11 H29 3.4466 no .
C11 H41A 2.7667 no .
C11 H41B 3.3785 no .
C11 H41C 2.8200 no .
C11 H41D 3.2629 no .
C11 H41E 2.6841 no .
C11 H41F 2.5229 no .
C11 H43A 3.2347 no .
C11 H43B 2.5893 no .
C11 H43C 2.9389 no .
C11 H43D 3.3654 no .
C11 H43E 2.7285 no .
C11 H43F 2.5869 no .
C12 H10 3.2315 no .
C12 H14 3.2399 no .
C12 H20 2.9823 no .
C12 H22 3.5803 no .
C12 H40A 3.2021 no .
C12 H40B 2.6151 no .
C12 H41A 3.3334 no .
C12 H41C 2.8724 no .
C12 H41E 3.5856 no .
C12 H43B 3.1669 no .
C12 H43C 3.2195 no .
C12 H43F 3.1169 no .
C13 H20 2.5301 no .
C13 H22 3.5473 no .
C13 H26 3.1969 no .
C14 H12 2.6892 no .
C14 H16 2.6481 no .
C14 H20 2.7185 no .
C14 H22 2.7042 no .
C14 H26 2.6478 no .
C15 H12 3.5926 no .
C15 H17 3.2664 no .
C15 H19 3.2697 no .
C15 H22 2.6188 no .
C16 H14 2.6456 no .
C16 H18 3.2570 no .
C16 H20 3.2319 no .
C16 H22 3.1091 no .
C17 H19 3.2158 no .
C18 H16 3.2491 no .
C18 H20 3.2447 no .
C19 H17 3.2151 no .
C20 H14 3.2080 no .
C20 H16 3.2317 no .
C20 H18 3.2541 no .
C20 H22 3.1112 no .
C21 H12 2.5446 no .
C21 H16 3.0421 no .
C21 H23 3.2664 no .
C21 H25 3.2741 no .
C22 H12 2.8175 no .
C22 H14 3.2548 no .
C22 H16 3.4304 no .
C22 H24 3.2577 no .
C22 H26 3.2404 no .
C23 H25 3.2486 no .
C24 H22 3.2527 no .
C24 H26 3.2476 no .
C25 H23 3.2486 no .
C26 H12 3.1645 no .
C26 H14 2.5864 no .
C26 H22 3.2430 no .
C26 H24 3.2512 no .
C27 H10 2.6974 no .
C27 H29 2.7246 no .
C27 H33 2.6452 no .
C27 H35 2.6386 no .
C27 H39 2.7172 no .
C28 H10 3.3220 no .
C28 H30 3.2712 no .
C28 H32 3.2697 no .
C28 H39 2.6721 no .
C29 H10 3.2631 no .
C29 H27 3.2265 no .
C29 H31 3.2571 no .
C29 H33 3.2285 no .
C29 H39 3.0736 no .
C30 H32 3.2289 no .
C31 H29 3.2483 no .
C31 H33 3.2381 no .
C32 H30 3.2294 no .
C33 H27 2.6184 no .
C33 H29 3.2300 no .
C33 H31 3.2462 no .
C33 H39 3.2712 no .
C34 H10 2.7575 no .
C34 H33 3.1109 no .
C34 H36 3.2647 no .
C34 H38 3.2746 no .
C35 H27 2.5727 no .
C35 H37 3.2583 no .
C35 H39 3.2395 no .
C35 H79A 3.1124 no .
C35 H79C 3.2477 no .
C35 H80D 3.5181 no .
C36 H38 3.2422 no .
C36 H80D 3.4632 no .
C37 H35 3.2519 no .
C37 H39 3.2569 no .
C38 H36 3.2431 no .
C39 H10 2.8337 no .
C39 H27 3.2748 no .
C39 H33 3.5848 no .
C39 H35 3.2404 no .
C39 H37 3.2606 no .
C40A H10 2.6343 no .
C40A H12 2.5741 no .
C41A H12 2.9147 no .
C41A H43A 2.7582 no .
C41A H43B 3.2953 no .
C41A H43C 2.3918 no .
C41B H10 2.8375 no .
C41B H43D 2.6854 no .
C41B H43E 2.7092 no .
C41B H43F 3.2055 no .
C43A H12 3.0178 no .
C43A H41A 3.2661 no .
C43A H41B 2.5484 no .
C43A H41C 2.7231 no .
C43B H10 3.2235 no .
C43B H12 3.4605 no .
C43B H41D 2.5118 no .
C43B H41E 3.2670 no .
C43B H41F 2.7298 no .
C44 H46 3.2579 no .
C44 H48 3.2578 no .
C44 H50 2.5778 no .
C44 H62 3.3073 no .
C44 H63 2.6526 no .
C44 H65 2.8681 no .
C45 H52 3.0488 no .
C45 H62 2.6059 no .
C46 H48 3.2379 no .
C46 H50 3.2679 no .
C46 H52 3.4672 no .
C46 H62 2.8572 no .
C46 H76 3.3235 no .
C46 H77A 2.7728 no .
C46 H77B 3.2195 no .
C46 H78A 3.0585 no .
C46 H78C 3.5460 no .
C47 H77A 2.7307 no .
C47 H77B 2.7274 no .
C47 H77C 3.3718 no .
C47 H78A 2.7196 no .
C47 H78B 3.3484 no .
C47 H78C 2.6628 no .
C48 H46 3.2385 no .
C48 H63 3.2222 no .
C48 H65 3.2332 no .
C48 H71 3.5892 no .
C48 H75 3.5817 no .
C48 H76 2.5382 no .
C48 H78C 3.2227 no .
C49 H65 2.5656 no .
C49 H71 3.5251 no .
C49 H75 3.2451 no .
C50 H46 2.7027 no .
C50 H52 2.6457 no .
C50 H56 2.7333 no .
C50 H58 2.6342 no .
C50 H62 2.7120 no .
C51 H46 2.6167 no .
C51 H53 3.2753 no .
C51 H55 3.2602 no .
C51 H58 3.2041 no .
C51 H62 3.5958 no .
C52 H46 3.1565 no .
C52 H50 2.6388 no .
C52 H54 3.2484 no .
C52 H56 3.2462 no .
C53 H55 3.2319 no .
C54 H52 3.2423 no .
C54 H56 3.2553 no .
C55 H53 3.2348 no .
C56 H46 3.0648 no .
C56 H50 3.2247 no .
C56 H52 3.2404 no .
C56 H54 3.2600 no .
C56 H58 3.5476 no .
C57 H46 3.5297 no .
C57 H56 2.5665 no .
C57 H59 3.2657 no .
C57 H61 3.2680 no .
C58 H50 2.5788 no .
C58 H56 3.0587 no .
C58 H60 3.2413 no .
C58 H62 3.2298 no .
C59 H61 3.2339 no .
C60 H58 3.2341 no .
C60 H62 3.2500 no .
C61 H59 3.2348 no .
C62 H46 3.5589 no .
C62 H50 3.2509 no .
C62 H56 2.9568 no .
C62 H58 3.2282 no .
C62 H60 3.2559 no .
C63 H48 2.6990 no .
C63 H65 2.7208 no .
C63 H69 2.6443 no .
C63 H71 2.7085 no .
C63 H75 2.6614 no .
C63 H80B 3.3389 no .
C64 H66 3.2668 no .
C64 H68 3.2788 no .
C64 H71 2.5970 no .
C65 H63 3.1933 no .
C65 H67 3.2499 no .
C65 H69 3.2319 no .
C65 H71 3.1125 no .
C66 H68 3.2377 no .
C67 H65 3.2422 no .
C67 H69 3.2467 no .
C68 H66 3.2383 no .
C69 H63 2.6839 no .
C69 H65 3.2354 no .
C69 H67 3.2509 no .
C69 H71 3.0045 no .
C69 H80B 3.3441 no .
C70 H48 2.4896 no .
C70 H69 2.9212 no .
C70 H72 3.2684 no .
C70 H74 3.2660 no .
C70 H80B 3.4413 no .
C71 H48 2.7837 no .
C71 H63 3.2743 no .
C71 H69 3.2908 no .
C71 H73 3.2552 no .
C71 H75 3.2506 no .
C72 H48 3.5206 no .
C72 H74 3.2466 no .
C73 H71 3.2500 no .
C73 H75 3.2580 no .
C74 H72 3.2474 no .
C74 H81D 3.5670 no .
C75 H48 3.0465 no .
C75 H63 2.5933 no .
C75 H71 3.2506 no .
C75 H73 3.2618 no .
C75 H80B 3.3268 no .
C75 H81B 3.3759 no .
C75 H81D 2.9657 no .
C75 H82A 3.3958 no .
C76 H46 2.7127 no .
C76 H48 2.6515 no .
C77 H46 2.8146 no .
C77 H78A 2.7446 no .
C77 H78B 2.7063 no .
C77 H78C 3.3634 no .
C78 H46 3.2530 no .
C78 H48 3.4868 no .
C78 H77A 2.7627 no .
C78 H77B 3.3621 no .
C78 H77C 2.6891 no .
C80A H63 3.5139 no .
C80A H69 3.3429 no .
C80A H82A 2.6756 no .
C80A H82B 3.1629 no .
C80B H82A 3.1235 no .
C80B H82B 3.0814 no .
C82 H75 3.3497 no .
C82 H79A 2.8876 no .
C82 H79B 3.0764 no .
C82 H79C 3.2389 no .
C82 H79D 2.8903 no .
C82 H80A 3.1945 no .
C82 H80B 2.5959 no .
C82 H80C 3.2533 no .
C82 H80D 2.8685 no .
C82 H83A 3.2778 no .
C83 H82A 3.5987 no .
C83 H82B 3.3114 no .
C83 H85A 3.1179 no .
C83 H85B 2.8855 no .
C83 H86A 2.9797 no .
C83 H86B 3.0486 no .
C84 H86A 3.0397 no .
C84 H86B 2.9404 no .
C85 H83A 3.1220 no .
C85 H83B 2.8651 no .
C86 H82B 3.5296 no .
C86 H83A 3.1057 no .
C86 H83B 2.9071 no .
C86 H84A 3.1021 no .
C86 H84B 2.8666 no .
C87 H89A 2.9713 no .
C87 H89B 2.9734 no .
C88 H90A 2.9874 no .
C88 H90B 3.0993 no .
C89 H87A 3.0094 no .
C89 H87B 2.9340 no .
C89 H90A 2.8881 no .
C89 H90B 2.9956 no .
C90 H88A 3.0107 no .
C90 H88B 3.0758 no .
C90 H89A 2.9705 no .
C90 H89B 2.9069 no .
C91 H93A 2.7938 no .
C91 H93B 2.9800 no .
C91 H94A 3.0179 no .
C91 H94B 2.8199 no .
C92 H94A 2.9629 no .
C92 H94B 2.9542 no .
C93 H91A 3.0285 no .
C93 H91B 2.7225 no .
C94 H91A 3.0527 no .
C94 H91B 2.7479 no .
C94 H92A 3.0479 no .
C94 H92B 2.8564 no .
C95 H97A 2.7548 no .
C95 H97B 3.1427 no .
C95 H98A 2.9909 no .
C95 H98B 2.9371 no .
C96 H98A 2.8635 no .
C96 H98B 3.0779 no .
C97 H95A 2.7315 no .
C97 H95B 3.1488 no .
C98 H95A 2.8031 no .
C98 H95B 3.0901 no .
C98 H96A 2.7568 no .
C98 H96B 3.1419 no .
H4 H5 2.3496 no .
H5 H6 2.3464 no .
H10 H27 3.5962 no .
H10 H29 2.6741 no .
H10 H39 2.7521 no .
H10 H40A 2.2343 no .
H10 H41E 3.2991 no .
H10 H41F 2.1861 no .
H10 H43E 2.7964 no .
H10 C40B 2.7167 no .
H12 H14 3.4976 no .
H12 H20 3.2839 no .
H12 H22 2.9969 no .
H12 H26 3.5400 no .
H12 H40A 3.5119 no .
H12 H40B 2.4027 no .
H12 H41A 3.3404 no .
H12 H41C 2.4362 no .
H12 H43B 3.1317 no .
H12 H43C 2.7925 no .
H12 H43F 3.0753 no .
H12 C40B 2.7338 no .
H14 H16 2.5263 no .
H14 H20 3.4617 no .
H14 H22 3.5336 no .
H14 H26 2.4129 no .
H16 H17 2.3308 no .
H16 H22 3.3619 no .
H17 H18 2.3231 no .
H18 H19 2.3081 no .
H19 H20 2.3355 no .
H20 H22 3.3638 no .
H22 H23 2.3371 no .
H23 H24 2.3274 no .
H24 H25 2.3355 no .
H25 H26 2.3286 no .
H27 H29 3.4954 no .
H27 H33 2.4815 no .
H27 H35 2.3972 no .
H27 H39 3.5598 no .
H27 H79A 3.4269 no .
H27 H79C 2.9197 no .
H29 H30 2.3304 no .
H29 H39 3.2445 no .
H29 H41F 3.4644 no .
H30 H31 2.3295 no .
H31 H32 2.3217 no .
H32 H33 2.3157 no .
H33 H39 3.5533 no .
H35 H36 2.3361 no .
H35 H79A 2.6880 no .
H35 H79C 2.7042 no .
H35 H80D 3.3503 no .
H35 C79A 3.4385 no .
H35 C79B 3.4081 no .
H36 H37 2.3278 no .
H36 H80D 3.2468 no .
H37 H38 2.3337 no .
H38 H39 2.3371 no .
H40A H41A 2.4369 no .
H40A H41B 2.4611 no .
H40A H41C 2.9450 no .
H40A H43A 2.0525 no .
H40A H43B 2.4112 no .
H40A H43C 2.7024 no .
H40B H41D 2.1417 no .
H40B H41E 1.9756 no .
H40B H41F 2.6161 no .
H40B H43D 2.3957 no .
H40B H43E 2.8977 no .
H40B H43F 2.3922 no .
H41A H43A 3.5494 no .
H41A H43C 3.3425 no .
H41B H43A 2.5414 no .
H41B H43B 3.5149 no .
H41B H43C 2.4650 no .
H41C H43A 3.2363 no .
H41C H43B 3.5073 no .
H41C H43C 2.3488 no .
H41D H43D 2.3957 no .
H41D H43E 2.8356 no .
H41D H43F 3.3858 no .
H41E H43D 3.5168 no .
H41F H43D 3.1185 no .
H41F H43E 2.6554 no .
H41F H43F 3.5491 no .
H46 H50 3.5391 no .
H46 H52 3.4245 no .
H46 H56 3.2929 no .
H46 H62 2.9793 no .
H46 H77A 2.2637 no .
H46 H77B 3.1268 no .
H46 H78A 2.8216 no .
H48 H63 3.4680 no .
H48 H65 3.5768 no .
H48 H71 3.0270 no .
H48 H75 3.4319 no .
H48 H76 2.3088 no .
H48 H78C 3.1835 no .
H50 H52 2.5052 no .
H50 H56 3.4892 no .
H50 H58 2.4027 no .
H50 H62 3.5293 no .
H52 H53 2.3241 no .
H53 H54 2.3389 no .
H54 H55 2.3100 no .
H55 H56 2.3346 no .
H56 H58 3.3885 no .
H56 H62 3.2295 no .
H58 H59 2.3215 no .
H59 H60 2.3197 no .
H60 H61 2.3301 no .
H61 H62 2.3353 no .
H63 H65 3.4269 no .
H63 H69 2.5731 no .
H63 H71 3.5508 no .
H63 H75 2.4178 no .
H63 H79D 3.2441 no .
H63 H80B 2.5815 no .
H63 H81D 3.2801 no .
H63 H82A 3.2765 no .
H65 H66 2.3377 no .
H65 H71 3.4285 no .
H66 H67 2.3080 no .
H67 H68 2.3396 no .
H68 H69 2.3303 no .
H69 H71 3.2495 no .
H69 H79D 3.3359 no .
H69 H80A 3.3340 no .
H69 H80B 2.5383 no .
H71 H72 2.3250 no .
H72 H73 2.3262 no .
H73 H74 2.3449 no .
H74 H75 2.3242 no .
H74 H81B 3.4827 no .
H75 H80B 3.0390 no .
H75 H81B 2.9832 no .
H75 H81D 2.5766 no .
H75 H82A 2.5269 no .
H75 C81A 3.4850 no .
H75 C81B 3.3306 no .
H76 H77A 2.8474 no .
H76 H77B 2.3224 no .
H76 H77C 2.3509 no .
H76 H78A 2.8477 no .
H76 H78B 2.3368 no .
H76 H78C 2.3364 no .
H77A H78A 2.6203 no .
H77A H78B 3.0448 no .
H77B H78B 3.5777 no .
H77C H78A 2.9912 no .
H77C H78B 2.4997 no .
H77C H78C 3.5756 no .
H79A H80A 2.2620 no .
H79A H80B 2.8418 no .
H79A H81A 2.6528 no .
H79A H82B 3.4328 no .
H79A C81A 2.6955 no .
H79B H80A 2.4982 no .
H79B H80B 2.2690 no .
H79B H82A 3.4354 no .
H79B C81A 3.1962 no .
H79C H80C 2.6278 no .
H79C H80D 2.3635 no .
H79C C81B 3.2400 no .
H79D H80C 2.3629 no .
H79D H80D 2.9222 no .
H79D H81D 2.8410 no .
H79D H82A 3.1368 no .
H79D C81B 2.7730 no .
H80A H81A 2.3511 no .
H80A H81B 2.5283 no .
H80B H81A 2.8918 no .
H80B H81B 2.3392 no .
H80B H82A 2.6006 no .
H80B H82B 3.5571 no .
H80C H81C 2.5881 no .
H80C H81D 2.2903 no .
H80D H81C 2.3038 no .
H80D H81D 2.8729 no .
H80D H82B 3.2424 no .
H81A H82A 2.9107 no .
H81A H82B 2.3576 no .
H81A C79A 2.6580 no .
H81B H82A 2.3419 no .
H81B H82B 2.6031 no .
H81B C79A 3.2119 no .
H81C H82A 2.5582 no .
H81C H82B 2.2673 no .
H81C C79B 3.2294 no .
H81D H82A 2.0584 no .
H81D H82B 2.7956 no .
H81D C79B 2.7941 no .
H82A H83A 2.9131 no .
H82A C79A 2.8875 no .
H82A C79B 2.9752 no .
H82B H83A 2.9015 no .
H82B H84B 3.4237 no .
H82B H86B 3.2003 no .
H82B C79A 3.0735 no .
H82B C79B 3.1850 no .
H83A H84A 2.5987 no .
H83A H84B 2.2054 no .
H83B H84A 2.2094 no .
H83B H84B 2.7966 no .
H83B H85B 3.1060 no .
H83B H86A 3.2724 no .
H84A H85A 2.5355 no .
H84A H85B 2.1061 no .
H84B H85A 2.1047 no .
H84B H85B 2.7111 no .
H84B H86B 3.2044 no .
H85A H86A 2.6690 no .
H85A H86B 2.1838 no .
H85B H86A 2.1837 no .
H85B H86B 2.7448 no .
H87A H88A 2.1760 no .
H87A H88B 2.6769 no .
H87A H89B 3.4693 no .
H87A H90A 2.0770 no .
H87A H90B 2.5727 no .
H87B H88A 2.7286 no .
H87B H88B 2.1727 no .
H87B H89A 3.3682 no .
H87B H90A 2.6623 no .
H87B H90B 2.0746 no .
H88A H89A 2.7480 no .
H88A H89B 2.2244 no .
H88A H90A 3.3621 no .
H88B H89A 2.2245 no .
H88B H89B 2.7465 no .
H88B H90B 3.5883 no .
H89A H90B 3.4715 no .
H89B H90A 3.2514 no .
H91A H92A 2.4780 no .
H91A H92B 2.0937 no .
H91B H92A 2.0941 no .
H91B H92B 2.7115 no .
H91B H93A 2.9821 no .
H91B H94B 3.0049 no .
H92A H93A 2.1032 no .
H92A H93B 2.5577 no .
H92A H94B 3.5108 no .
H92B H93A 2.7026 no .
H92B H93B 2.1037 no .
H92B H94A 3.2760 no .
H93A H94A 2.6655 no .
H93A H94B 2.1304 no .
H93B H94A 2.1302 no .
H93B H94B 2.6721 no .
H95A H96A 2.8327 no .
H95A H96B 2.2458 no .
H95A H97A 2.8324 no .
H95A H98B 3.1711 no .
H95B H96A 2.2479 no .
H95B H96B 2.5370 no .
H96A H97A 2.8033 no .
H96A H97B 2.2090 no .
H96A H98A 2.9997 no .
H96B H97A 2.2084 no .
H96B H97B 2.5322 no .
H97A H98A 2.7685 no .
H97A H98B 2.1841 no .
H97B H98A 2.1811 no .
H97B H98B 2.6132 no .
S1 H53 3.0435 no 3_565
S1 H83B 2.9916 no 3_565
S2 H25 2.9846 no 3_565
S2 H26 3.4078 no 3_565
S2 H85B 3.3182 no 3_565
S2 H86A 3.5058 no 3_565
O3 H32 3.4115 no .
O3 H33 2.9934 no .
O3 H55 2.6646 no 2_545
O3 H77C 3.3960 no 4_455
O4 H5 2.7152 no .
O4 H30 2.8703 no 3_566
O4 H73 2.5330 no 2_555
O5 H65 3.5996 no 3_666
O5 H66 2.7118 no 3_666
O5 H74 2.9601 no 2_555
O5 H75 3.3732 no 2_555
O5 H81B 2.7462 no 2_555
O5 H81C 2.9355 no 2_555
O5 H81D 3.4038 no 2_555
O5 H82A 3.0928 no 2_555
O5 H82B 3.0359 no 2_555
O6 H4 2.5468 no .
O6 H5 2.9494 no .
O6 H19 2.6324 no 3_566
O6 H88A 2.7179 no .
O6 H94A 3.2478 no .
N1 H84A 3.4069 no 3_565
N1 H85B 3.3221 no 3_565
N1 H87A 3.3999 no .
N1 H87B 3.4673 no .
C1 H84A 3.4798 no 3_565
C1 H87A 3.5825 no .
C2 H85B 3.3632 no 3_565
C3 H84A 3.2794 no 3_565
C3 H87A 2.9490 no .
C4 H72 3.2336 no 2_555
C4 H87A 2.8422 no .
C4 H87B 3.5835 no .
C5 H72 2.9698 no 2_555
C5 H73 3.2107 no 2_555
C5 H87A 3.2041 no .
C5 H87B 3.3830 no .
C6 H72 3.4268 no 2_555
C6 H87B 3.2313 no .
C6 H91A 3.5434 no .
C7 H85B 3.2798 no 3_565
C7 H87B 3.2877 no .
C8 H53 3.1789 no 3_565
C9 H53 3.1281 no 3_565
C10 H53 3.1623 no 3_565
C10 H54 3.3060 no 3_565
C11 H53 3.2838 no 3_565
C12 H53 3.2598 no 3_565
C13 H53 3.2179 no 3_565
C15 H38 3.2740 no 2_455
C16 H38 3.3081 no 2_455
C16 H84A 3.4988 no 3_565
C16 H97B 3.5413 no 4_464
C17 H31 3.4070 no 3_566
C17 H38 3.1695 no 2_455
C17 H48 3.4668 no 2_555
C17 H76 3.3161 no 2_555
C17 H78C 3.2855 no 2_555
C18 H31 3.2710 no 3_566
C18 H32 3.4454 no 3_566
C18 H37 3.4749 no 2_455
C18 H38 2.9824 no 2_455
C18 H76 3.4326 no 2_555
C18 H89B 3.5096 no 3_566
C19 H37 2.9788 no 2_455
C19 H38 2.9217 no 2_455
C19 H88A 3.4023 no 3_566
C19 H94A 3.5317 no 3_566
C20 H38 3.0687 no 2_455
C21 H98A 3.2730 no 4_464
C22 H38 3.2883 no 2_455
C22 H39 3.2803 no 2_455
C22 H97B 3.0234 no 4_464
C22 H98A 3.1171 no 4_464
C23 H39 3.1682 no 2_455
C23 H77B 3.3170 no 3_565
C23 H97B 3.0893 no 4_464
C23 H98A 2.9086 no 4_464
C24 H31 3.5143 no 2_455
C24 H75 3.2855 no 3_565
C24 H77B 2.9418 no 3_565
C24 H98A 2.8803 no 4_464
C25 H75 3.3747 no 3_565
C25 H77B 3.2053 no 3_565
C25 H83A 3.4897 no 3_565
C25 H98A 3.0447 no 4_464
C26 H52 3.2664 no 3_565
C26 H83A 2.9866 no 3_565
C26 H83B 3.4528 no 3_565
C26 H98A 3.2245 no 4_464
C28 H23 3.1799 no 2_445
C29 H23 3.2604 no 2_445
C29 H96A 3.3495 no 3_566
C30 H23 3.1410 no 2_445
C30 H73 3.3393 no 4_455
C30 H74 3.3491 no 4_455
C30 H96A 3.3194 no 3_566
C31 H18 2.9995 no 3_566
C31 H23 2.9148 no 2_445
C31 H24 2.9480 no 2_445
C31 H76 3.5824 no 4_455
C32 H18 2.9010 no 3_566
C32 H23 2.7861 no 2_445
C32 H24 3.3406 no 2_445
C32 H76 3.3661 no 4_455
C32 H89B 3.2577 no .
C32 H90A 3.5701 no .
C33 H23 2.9150 no 2_445
C33 H87A 3.3966 no .
C33 H90A 2.7168 no .
C35 H53 3.5392 no 3_565
C35 H54 3.2298 no 3_565
C36 H54 3.2803 no 3_565
C36 H67 3.3099 no 4_454
C36 H89A 3.1004 no 4_454
C36 H93B 3.4020 no 4_454
C37 H19 3.4708 no 2_445
C37 H78B 3.4397 no 1_455
C37 H88B 3.4983 no 4_454
C37 H89A 2.9733 no 4_454
C37 H89B 3.4414 no 4_454
C37 H93B 3.4689 no 4_454
C38 H22 2.8407 no 2_445
C38 H78B 2.9526 no 1_455
C38 H78C 3.4565 no 1_455
C39 H22 3.0334 no 2_445
C39 H23 3.2382 no 2_445
C39 H78B 3.4454 no 1_455
C40A H78A 3.5229 no 1_455
C41A H56 3.3434 no 1_455
C41B H56 3.4997 no 1_455
C41B H62 3.2129 no 1_455
C41B H78A 3.1133 no 1_455
C41B H96B 3.2801 no 3_566
C43A H55 3.5657 no 1_455
C43A H77A 2.8358 no 3_565
C43A H77B 3.4891 no 3_565
C43A H77C 3.4632 no 3_565
C43B H43D 3.1082 no 3_465
C43B H54 3.2602 no 3_565
C43B H77A 3.2443 no 1_455
C43B H77A 3.2944 no 3_565
C43B H78A 3.0989 no 1_455
C44 H25 3.0973 no 3_565
C45 H25 3.2403 no 3_565
C46 H25 3.2524 no 3_565
C46 H41D 3.4467 no 1_655
C47 H24 3.4458 no 3_565
C47 H25 3.1576 no 3_565
C48 H17 3.3469 no 2_545
C48 H24 3.1307 no 3_565
C48 H25 3.0072 no 3_565
C48 H97A 3.4583 no 3_666
C49 H25 2.9804 no 3_565
C52 H26 3.3652 no 3_565
C52 H86A 3.0155 no 3_565
C52 H86B 3.5406 no 3_565
C53 H43B 3.2550 no 3_565
C53 H43E 3.5417 no 3_565
C53 H43F 3.1628 no 3_565
C53 H86A 3.4932 no 3_565
C54 H43B 3.0776 no 3_565
C54 H43E 2.8579 no 3_565
C54 H43F 3.0278 no 3_565
C54 H89A 3.3310 no 2_555
C55 H41B 3.5511 no 1_655
C55 H43A 3.2314 no 1_655
C55 H43B 3.5400 no 3_565
C55 H43C 3.5330 no 1_655
C55 H43D 3.3748 no 1_655
C55 H43E 3.3847 no 3_565
C55 H43F 3.5000 no 3_565
C55 H77C 3.5760 no 3_665
C55 H89A 3.1011 no 2_555
C56 H41B 3.0979 no 1_655
C56 H41D 3.1848 no 1_655
C56 H43A 3.2420 no 1_655
C56 H43D 3.4452 no 1_655
C59 H80A 3.3956 no 2_555
C59 H81B 3.3262 no 2_555
C59 H81D 3.2718 no 2_555
C59 H91A 3.3398 no .
C60 H80A 3.5328 no 2_555
C60 H81B 3.2300 no 2_555
C60 H81C 3.5443 no 2_555
C60 H81D 3.5231 no 2_555
C60 H91A 3.2900 no .
C60 H92A 3.3503 no 3_666
C61 H41E 3.5700 no 1_655
C61 H91B 3.5398 no 3_666
C61 H95A 3.1673 no 3_666
C61 H95B 3.5743 no 3_666
C61 H96B 3.5541 no 3_666
C62 H41D 3.0168 no 1_655
C62 H41E 3.5862 no 1_655
C62 H95A 3.3199 no 3_666
C62 H96B 3.3555 no 3_666
C65 H95A 3.3448 no 3_666
C65 H97A 3.4884 no 3_666
C65 H98B 3.2921 no 3_666
C66 H81A 3.4445 no 4_555
C66 H81C 3.4458 no 4_555
C66 H82B 3.0208 no 4_555
C66 H92B 3.0132 no .
C66 H95A 3.3233 no 3_666
C66 H98B 3.1595 no 3_666
C67 H36 3.1174 no 4_555
C67 H81A 3.4996 no 4_555
C67 H82B 3.0684 no 4_555
C67 H85A 3.5061 no 4_555
C67 H86B 3.1924 no 4_555
C67 H92B 3.4291 no .
C67 H93B 3.5801 no .
C68 H36 3.4409 no 4_555
C68 H85A 3.1356 no 4_555
C68 H86B 3.2902 no 4_555
C68 H88B 3.5253 no .
C69 H85A 3.3368 no 4_555
C69 H87B 3.4445 no .
C70 H59 3.2606 no 2_545
C71 H17 3.3448 no 2_545
C71 H58 3.5453 no 2_545
C71 H59 3.4063 no 2_545
C71 H84B 3.4696 no 4_555
C71 H85A 3.3099 no 4_555
C72 H5 3.5616 no 2_545
C72 H17 3.3270 no 2_545
C72 H31 3.5848 no 4_554
C72 H58 3.4456 no 2_545
C72 H59 3.2898 no 2_545
C73 H5 3.3479 no 2_545
C73 H30 3.0069 no 4_554
C73 H31 3.0701 no 4_554
C73 H59 3.0153 no 2_545
C73 H91A 3.3731 no 2_545
C74 H24 3.2088 no 3_565
C74 H30 3.1036 no 4_554
C74 H31 3.1851 no 4_554
C74 H59 2.8339 no 2_545
C74 H95B 3.4353 no 2_545
C75 H24 2.9929 no 3_565
C75 H59 2.9603 no 2_545
C76 H17 3.4457 no 2_545
C76 H32 3.3971 no 4_554
C77 H32 3.2995 no 4_554
C77 H43B 3.4147 no 3_565
C77 H43C 2.6512 no 3_565
C77 H43E 3.4033 no 1_655
C77 H43F 3.3626 no 3_565
C78 H17 3.5328 no 2_545
C78 H38 3.3611 no 1_655
C78 H40A 3.5796 no 1_655
C78 H41F 3.3778 no 1_655
C78 H43E 3.1182 no 1_655
C78 H97A 3.4325 no 3_666
C80A H59 3.3969 no 2_545
C80A H90B 2.5980 no .
C80B H90A 3.4811 no .
C80B H90B 2.7276 no .
C82 H66 3.3086 no 4_454
C82 H67 3.3654 no 4_454
C83 H14 3.4994 no 3_565
C83 H26 3.1713 no 3_565
C83 H98B 3.5972 no 2_545
C84 H14 3.5316 no 3_565
C84 H16 3.2221 no 3_565
C84 H71 3.2241 no 4_454
C84 H98B 3.3884 no 2_545
C85 H50 3.5300 no 3_565
C85 H58 3.4435 no 3_565
C85 H71 3.3554 no 4_454
C86 H52 3.4168 no 3_565
C87 H33 3.1865 no .
C87 H79B 2.7401 no .
C87 H79C 3.1683 no .
C87 H79D 2.9155 no .
C88 H19 3.4540 no 3_566
C88 H37 3.0593 no 4_555
C89 H32 3.2656 no .
C89 H33 3.5646 no .
C89 H37 3.0334 no 4_555
C89 H55 2.9935 no 2_545
C89 H77C 3.4208 no 4_455
C90 H33 2.6377 no .
C90 H79A 3.0538 no .
C90 H79B 2.5578 no .
C90 H79C 2.7355 no .
C90 H79D 2.7306 no .
C90 H80A 3.1748 no .
C90 H80C 3.1280 no .
C91 H5 3.4776 no .
C91 H6 3.4775 no .
C91 H61 3.5787 no 3_666
C91 H73 3.0868 no 2_555
C91 H95B 3.5388 no .
C92 H60 3.5360 no 3_666
C92 H66 3.4205 no .
C92 H81A 3.4557 no 4_555
C93 H80D 3.5650 no 4_555
C93 H81A 3.5017 no 4_555
C94 H5 3.3864 no .
C94 H30 3.5458 no 3_566
C95 H61 3.0842 no 3_666
C95 H65 3.4406 no 3_666
C95 H66 3.1667 no 3_666
C95 H74 3.1071 no 2_555
C95 H81B 3.5386 no 2_555
C95 H91B 3.5942 no .
C96 H41F 3.4315 no 3_566
C96 H61 3.4864 no 3_666
C96 H62 3.4448 no 3_666
C96 H74 3.5632 no 2_555
C96 H78C 3.5873 no 3_666
C97 H16 3.5689 no 4_565
C97 H65 3.4763 no 3_666
C97 H78C 3.0096 no 3_666
C98 H16 3.5892 no 4_565
C98 H65 3.5613 no 3_666
C98 H66 3.2942 no 3_666
C98 H82A 3.4712 no 2_555
C98 H82B 3.3524 no 2_555
C98 H83A 3.4634 no 2_555
C98 H84B 3.4468 no 2_555
C99 H4 2.9515 no .
C99 H19 3.4104 no 3_566
C99 H88A 3.5044 no .
C101 H4 3.0491 no 3_566
C101 H5 3.3438 no 3_566
C101 H19 3.2201 no .
C101 H94A 3.5579 no 3_566
H4 O6 2.5468 no .
H4 C99 2.9515 no .
H4 C101 3.0491 no 3_566
H4 H72 3.4518 no 2_555
H4 H87A 3.1114 no .
H5 O4 2.7152 no .
H5 O6 2.9494 no .
H5 C72 3.5616 no 2_555
H5 C73 3.3479 no 2_555
H5 C91 3.4776 no .
H5 C94 3.3864 no .
H5 C101 3.3438 no 3_566
H5 H72 3.0385 no 2_555
H5 H73 2.6043 no 2_555
H5 H91A 3.2474 no .
H5 H94A 3.0596 no .
H6 C91 3.4775 no .
H6 H91A 2.8121 no .
H6 H92B 2.9822 no .
H10 H54 3.1331 no 3_565
H10 H78A 2.9846 no 1_455
H10 H78B 3.5098 no 1_455
H12 H77B 3.3360 no 3_565
H14 C83 3.4994 no 3_565
H14 C84 3.5316 no 3_565
H14 H83A 3.3980 no 3_565
H14 H83B 3.1103 no 3_565
H14 H84A 2.9013 no 3_565
H16 C84 3.2221 no 3_565
H16 C97 3.5689 no 4_464
H16 C98 3.5892 no 4_464
H16 H71 3.4315 no 2_555
H16 H72 3.4986 no 2_555
H16 H84A 2.8024 no 3_565
H16 H84B 2.7902 no 3_565
H16 H97A 3.3874 no 4_464
H16 H97B 3.2518 no 4_464
H16 H98A 3.5136 no 4_464
H16 H98B 3.1695 no 4_464
H17 C48 3.3469 no 2_555
H17 C71 3.3448 no 2_555
H17 C72 3.3270 no 2_555
H17 C76 3.4457 no 2_555
H17 C78 3.5328 no 2_555
H17 H31 2.9675 no 3_566
H17 H48 2.5251 no 2_555
H17 H71 3.3765 no 2_555
H17 H72 3.3530 no 2_555
H17 H76 2.7165 no 2_555
H17 H78C 2.9714 no 2_555
H17 H97A 3.5548 no 4_464
H18 C31 2.9995 no 3_566
H18 C32 2.9010 no 3_566
H18 H31 2.7022 no 3_566
H18 H32 2.5114 no 3_566
H18 H37 3.5489 no 2_455
H18 H38 3.4388 no 2_455
H18 H76 2.9573 no 2_555
H18 H78B 3.5019 no 2_555
H18 H88A 3.0926 no 3_566
H18 H89B 2.8153 no 3_566
H19 O6 2.6324 no 3_566
H19 C37 3.4708 no 2_455
H19 C88 3.4540 no 3_566
H19 C99 3.4104 no 3_566
H19 C101 3.2201 no .
H19 H37 2.6724 no 2_455
H19 H38 3.3503 no 2_455
H19 H88A 2.6578 no 3_566
H19 H88B 3.5559 no 3_566
H19 H94A 2.7264 no 3_566
H20 H38 3.5628 no 2_455
H20 H94A 3.3966 no 3_566
H20 H94B 3.3096 no 3_566
H22 C38 2.8407 no 2_455
H22 C39 3.0334 no 2_455
H22 H38 2.3766 no 2_455
H22 H39 2.7398 no 2_455
H22 H97B 2.9772 no 4_464
H23 C28 3.1799 no 2_455
H23 C29 3.2604 no 2_455
H23 C30 3.1410 no 2_455
H23 C31 2.9148 no 2_455
H23 C32 2.7861 no 2_455
H23 C33 2.9150 no 2_455
H23 C39 3.2382 no 2_455
H23 H31 3.3982 no 2_455
H23 H32 3.2054 no 2_455
H23 H33 3.3887 no 2_455
H23 H39 2.5093 no 2_455
H23 H96A 3.3824 no 4_464
H23 H97B 3.0739 no 4_464
H23 H98A 3.3543 no 4_464
H24 C31 2.9480 no 2_455
H24 C32 3.3406 no 2_455
H24 C47 3.4458 no 3_565
H24 C48 3.1307 no 3_565
H24 C74 3.2088 no 3_565
H24 C75 2.9929 no 3_565
H24 H31 2.7056 no 2_455
H24 H32 3.3845 no 2_455
H24 H48 2.9496 no 3_565
H24 H74 3.2202 no 3_565
H24 H75 2.8501 no 3_565
H24 H76 3.1244 no 3_565
H24 H77B 3.0735 no 3_565
H24 H98A 3.3226 no 4_464
H25 S2 2.9846 no 3_565
H25 C44 3.0973 no 3_565
H25 C45 3.2403 no 3_565
H25 C46 3.2524 no 3_565
H25 C47 3.1576 no 3_565
H25 C48 3.0072 no 3_565
H25 C49 2.9804 no 3_565
H25 H48 3.4839 no 3_565
H25 H52 3.3259 no 3_565
H25 H63 3.5972 no 3_565
H25 H75 3.0225 no 3_565
H25 H77B 3.4910 no 3_565
H25 H83A 3.5733 no 3_565
H25 H98A 3.5612 no 4_464
H26 S2 3.4078 no 3_565
H26 C52 3.3652 no 3_565
H26 C83 3.1713 no 3_565
H26 H52 2.5829 no 3_565
H26 H53 3.4125 no 3_565
H26 H83A 2.6890 no 3_565
H26 H83B 2.7608 no 3_565
H27 H87A 3.2185 no .
H27 H90A 3.0222 no .
H29 H94B 3.2102 no 3_566
H29 H96A 3.1513 no 3_566
H30 O4 2.8703 no 3_566
H30 C73 3.0069 no 4_455
H30 C74 3.1036 no 4_455
H30 C94 3.5458 no 3_566
H30 H73 2.5528 no 4_455
H30 H74 2.7366 no 4_455
H30 H94B 3.3256 no 3_566
H30 H96A 3.1004 no 3_566
H31 C17 3.4070 no 3_566
H31 C18 3.2710 no 3_566
H31 C24 3.5143 no 2_445
H31 C72 3.5848 no 4_455
H31 C73 3.0701 no 4_455
H31 C74 3.1851 no 4_455
H31 H17 2.9675 no 3_566
H31 H18 2.7022 no 3_566
H31 H23 3.3982 no 2_445
H31 H24 2.7056 no 2_445
H31 H48 3.3458 no 4_455
H31 H73 3.1783 no 4_455
H31 H74 3.3615 no 4_455
H31 H76 3.0894 no 4_455
H32 O3 3.4115 no .
H32 C18 3.4454 no 3_566
H32 C76 3.3971 no 4_455
H32 C77 3.2995 no 4_455
H32 C89 3.2656 no .
H32 H18 2.5114 no 3_566
H32 H23 3.2054 no 2_445
H32 H24 3.3845 no 2_445
H32 H76 2.6367 no 4_455
H32 H77B 3.1191 no 4_455
H32 H77C 2.9486 no 4_455
H32 H88A 3.4929 no .
H32 H89B 2.5021 no .
H32 H90A 3.5052 no .
H33 O3 2.9934 no .
H33 C87 3.1865 no .
H33 C89 3.5646 no .
H33 C90 2.6377 no .
H33 H23 3.3887 no 2_445
H33 H87A 2.8907 no .
H33 H89B 3.4083 no .
H33 H90A 1.8050 no .
H33 H90B 3.4045 no .
H35 H53 3.1591 no 3_565
H35 H54 3.4620 no 3_565
H36 C67 3.1174 no 4_454
H36 C68 3.4409 no 4_454
H36 H54 3.5518 no 3_565
H36 H67 2.4030 no 4_454
H36 H68 3.0567 no 4_454
H36 H88B 3.2587 no 4_454
H36 H89A 2.8886 no 4_454
H36 H93B 2.9307 no 4_454
H37 C18 3.4749 no 2_445
H37 C19 2.9788 no 2_445
H37 C88 3.0593 no 4_454
H37 C89 3.0334 no 4_454
H37 H18 3.5489 no 2_445
H37 H19 2.6724 no 2_445
H37 H88A 3.0287 no 4_454
H37 H88B 2.7542 no 4_454
H37 H89A 2.6810 no 4_454
H37 H89B 2.9563 no 4_454
H37 H93B 3.0421 no 4_454
H37 H94A 3.2996 no 4_454
H38 C15 3.2740 no 2_445
H38 C16 3.3081 no 2_445
H38 C17 3.1695 no 2_445
H38 C18 2.9824 no 2_445
H38 C19 2.9217 no 2_445
H38 C20 3.0687 no 2_445
H38 C22 3.2883 no 2_445
H38 C78 3.3611 no 1_455
H38 H18 3.4388 no 2_445
H38 H19 3.3503 no 2_445
H38 H20 3.5628 no 2_445
H38 H22 2.3766 no 2_445
H38 H78B 2.8212 no 1_455
H38 H78C 3.0047 no 1_455
H38 H97B 3.3689 no 3_566
H39 C22 3.2803 no 2_445
H39 C23 3.1682 no 2_445
H39 H22 2.7398 no 2_445
H39 H23 2.5093 no 2_445
H39 H78C 3.5414 no 1_455
H39 H96A 3.4608 no 3_566
H39 H97B 2.9423 no 3_566
H40A C78 3.5796 no 1_455
H40A H78A 2.6136 no 1_455
H40B H56 3.5839 no 1_455
H41A H93A 3.0991 no 3_566
H41A H94B 2.9174 no 3_566
H41B C55 3.5511 no 1_455
H41B C56 3.0979 no 1_455
H41B H55 3.2564 no 1_455
H41B H56 2.3678 no 1_455
H41D C46 3.4467 no 1_455
H41D C56 3.1848 no 1_455
H41D C62 3.0168 no 1_455
H41D H46 2.8357 no 1_455
H41D H56 2.6557 no 1_455
H41D H62 2.5962 no 1_455
H41D H78A 3.0621 no 1_455
H41D H96B 3.3841 no 3_566
H41E C61 3.5700 no 1_455
H41E C62 3.5862 no 1_455
H41E H61 3.2833 no 1_455
H41E H62 3.3188 no 1_455
H41E H94B 3.2782 no 3_566
H41E H96B 3.3621 no 3_566
H41F C78 3.3778 no 1_455
H41F C96 3.4315 no 3_566
H41F H62 3.2375 no 1_455
H41F H78A 2.4707 no 1_455
H41F H78C 3.5458 no 1_455
H41F H96A 3.4154 no 3_566
H41F H96B 2.6145 no 3_566
H43A C55 3.2314 no 1_455
H43A C56 3.2420 no 1_455
H43A H43A 3.3673 no 3_465
H43A H43B 3.1157 no 3_465
H43A H46 3.0354 no 1_455
H43A H55 3.1796 no 1_455
H43A H56 3.2060 no 1_455
H43A H77A 3.1098 no 1_455
H43A H77A 3.2231 no 3_565
H43A H78A 3.3689 no 1_455
H43B C53 3.2550 no 3_565
H43B C54 3.0776 no 3_565
H43B C55 3.5400 no 3_565
H43B C77 3.4147 no 3_565
H43B H43A 3.1157 no 3_465
H43B H53 3.4645 no 3_565
H43B H54 3.1760 no 3_565
H43B H77A 2.6488 no 3_565
H43B H77B 3.4639 no 3_565
H43C C55 3.5330 no 1_455
H43C C77 2.6512 no 3_565
H43C H55 3.0352 no 1_455
H43C H77A 2.2606 no 3_565
H43C H77B 2.6775 no 3_565
H43C H77C 2.5808 no 3_565
H43D C43B 3.1082 no 3_465
H43D C55 3.3748 no 1_455
H43D C56 3.4452 no 1_455
H43D H43D 2.6958 no 3_465
H43D H43E 3.2844 no 3_465
H43D H43F 2.8541 no 3_465
H43D H46 3.0189 no 1_455
H43D H55 3.3643 no 1_455
H43D H56 3.4895 no 1_455
H43D H77A 2.8329 no 1_455
H43D H77A 3.1620 no 3_565
H43D H78A 3.2827 no 1_455
H43E C53 3.5417 no 3_565
H43E C54 2.8579 no 3_565
H43E C55 3.3847 no 3_565
H43E C77 3.4033 no 1_455
H43E C78 3.1182 no 1_455
H43E H43D 3.2844 no 3_465
H43E H46 3.5206 no 1_455
H43E H54 2.5307 no 3_565
H43E H55 3.4520 no 3_565
H43E H77A 2.7632 no 1_455
H43E H77C 3.3840 no 1_455
H43E H78A 2.3570 no 1_455
H43E H78B 3.1414 no 1_455
H43F C53 3.1628 no 3_565
H43F C54 3.0278 no 3_565
H43F C55 3.5000 no 3_565
H43F C77 3.3626 no 3_565
H43F H43D 2.8541 no 3_465
H43F H46 3.5701 no 3_565
H43F H53 3.3754 no 3_565
H43F H54 3.1567 no 3_565
H43F H77A 2.5974 no 3_565
H43F H77B 3.3933 no 3_565
H46 H41D 2.8357 no 1_655
H46 H43A 3.0354 no 1_655
H46 H43D 3.0189 no 1_655
H46 H43E 3.5206 no 1_655
H46 H43F 3.5701 no 3_565
H48 C17 3.4668 no 2_545
H48 H17 2.5251 no 2_545
H48 H24 2.9496 no 3_565
H48 H25 3.4839 no 3_565
H48 H31 3.3458 no 4_554
H48 H97A 3.4742 no 3_666
H50 C85 3.5300 no 3_565
H50 H85A 3.5292 no 3_565
H50 H85B 2.8325 no 3_565
H50 H86A 3.4662 no 3_565
H52 C26 3.2664 no 3_565
H52 C86 3.4168 no 3_565
H52 H25 3.3259 no 3_565
H52 H26 2.5829 no 3_565
H52 H86A 2.5817 no 3_565
H52 H86B 3.5233 no 3_565
H53 S1 3.0435 no 3_565
H53 C8 3.1789 no 3_565
H53 C9 3.1281 no 3_565
H53 C10 3.1623 no 3_565
H53 C11 3.2838 no 3_565
H53 C12 3.2598 no 3_565
H53 C13 3.2179 no 3_565
H53 C35 3.5392 no 3_565
H53 H26 3.4125 no 3_565
H53 H35 3.1591 no 3_565
H53 H43B 3.4645 no 3_565
H53 H43F 3.3754 no 3_565
H53 H86A 3.4518 no 3_565
H54 C10 3.3060 no 3_565
H54 C35 3.2298 no 3_565
H54 C36 3.2803 no 3_565
H54 C43B 3.2602 no 3_565
H54 H10 3.1331 no 3_565
H54 H35 3.4620 no 3_565
H54 H36 3.5518 no 3_565
H54 H43B 3.1760 no 3_565
H54 H43E 2.5307 no 3_565
H54 H43F 3.1567 no 3_565
H54 H78A 3.5981 no 3_665
H54 H78B 3.1669 no 3_665
H54 H89A 3.0697 no 2_555
H55 O3 2.6646 no 2_555
H55 C43A 3.5657 no 1_655
H55 C89 2.9935 no 2_555
H55 H41B 3.2564 no 1_655
H55 H43A 3.1796 no 1_655
H55 H43C 3.0352 no 1_655
H55 H43D 3.3643 no 1_655
H55 H43E 3.4520 no 3_565
H55 H77A 3.5962 no 3_665
H55 H77C 2.7733 no 3_665
H55 H89A 2.6254 no 2_555
H55 H89B 3.2150 no 2_555
H56 C41A 3.3434 no 1_655
H56 C41B 3.4997 no 1_655
H56 H40B 3.5839 no 1_655
H56 H41B 2.3678 no 1_655
H56 H41D 2.6557 no 1_655
H56 H43A 3.2060 no 1_655
H56 H43D 3.4895 no 1_655
H58 C71 3.5453 no 2_555
H58 C72 3.4456 no 2_555
H58 C85 3.4435 no 3_565
H58 H69 3.3474 no 2_555
H58 H72 3.5258 no 2_555
H58 H85A 2.8454 no 3_565
H58 H85B 3.1224 no 3_565
H59 C70 3.2606 no 2_555
H59 C71 3.4063 no 2_555
H59 C72 3.2898 no 2_555
H59 C73 3.0153 no 2_555
H59 C74 2.8339 no 2_555
H59 C75 2.9603 no 2_555
H59 C80A 3.3969 no 2_555
H59 H69 3.3724 no 2_555
H59 H73 3.4833 no 2_555
H59 H74 3.2163 no 2_555
H59 H75 3.3987 no 2_555
H59 H80A 3.2435 no 2_555
H59 H80B 3.0435 no 2_555
H59 H80C 3.5546 no 2_555
H59 H81B 2.8235 no 2_555
H59 H81C 3.5404 no 2_555
H59 H81D 2.6546 no 2_555
H59 H91A 3.5063 no .
H59 C81A 3.5031 no 2_555
H59 C81B 3.4674 no 2_555
H60 C92 3.5360 no 3_666
H60 H80A 3.5033 no 2_555
H60 H80C 3.5871 no 2_555
H60 H81A 3.2502 no 2_555
H60 H81B 2.6391 no 2_555
H60 H81C 2.8621 no 2_555
H60 H81D 3.1659 no 2_555
H60 H91A 3.4051 no .
H60 H91B 3.5231 no .
H60 H91B 3.4675 no 3_666
H60 H92A 2.5894 no 3_666
H60 H95B 3.5171 no .
H60 C81A 3.2826 no 2_555
H60 C81B 3.3996 no 2_555
H61 C91 3.5787 no 3_666
H61 C95 3.0842 no 3_666
H61 C96 3.4864 no 3_666
H61 H41E 3.2833 no 1_655
H61 H91B 2.7082 no 3_666
H61 H92A 3.2598 no 3_666
H61 H93A 3.5955 no 3_666
H61 H95A 2.7245 no 3_666
H61 H95B 2.7768 no 3_666
H61 H96B 3.0300 no 3_666
H62 C41B 3.2129 no 1_655
H62 C96 3.4448 no 3_666
H62 H41D 2.5962 no 1_655
H62 H41E 3.3188 no 1_655
H62 H41F 3.2375 no 1_655
H62 H95A 2.9993 no 3_666
H62 H96B 2.6128 no 3_666
H63 H25 3.5972 no 3_565
H65 O5 3.5996 no 3_666
H65 C95 3.4406 no 3_666
H65 C97 3.4763 no 3_666
H65 C98 3.5613 no 3_666
H65 H95A 2.7214 no 3_666
H65 H97A 2.8080 no 3_666
H65 H98B 3.1436 no 3_666
H66 O5 2.7118 no 3_666
H66 C82 3.3086 no 4_555
H66 C92 3.4205 no .
H66 C95 3.1667 no 3_666
H66 C98 3.2942 no 3_666
H66 H81A 2.7710 no 4_555
H66 H81B 3.2303 no 4_555
H66 H81C 2.6246 no 4_555
H66 H82B 2.6139 no 4_555
H66 H92A 3.1714 no .
H66 H92B 2.8020 no .
H66 H95A 2.6820 no 3_666
H66 H98B 2.9025 no 3_666
H66 C81A 3.2014 no 4_555
H66 C81B 3.3695 no 4_555
H67 C36 3.3099 no 4_555
H67 C82 3.3654 no 4_555
H67 H36 2.4030 no 4_555
H67 H80D 3.2612 no 4_555
H67 H81A 2.8870 no 4_555
H67 H81C 3.3391 no 4_555
H67 H82B 2.7002 no 4_555
H67 H86B 2.9460 no 4_555
H67 H92B 3.5285 no .
H67 H93B 3.2238 no .
H67 C81A 3.5431 no 4_555
H68 H36 3.0567 no 4_555
H68 H85A 3.2843 no 4_555
H68 H86B 3.1407 no 4_555
H68 H88B 3.3615 no .
H68 H89A 2.9553 no .
H69 H58 3.3474 no 2_545
H69 H59 3.3724 no 2_545
H69 H85A 3.5910 no 4_555
H69 H87B 3.3413 no .
H69 H90B 3.2639 no .
H71 C84 3.2241 no 4_555
H71 C85 3.3554 no 4_555
H71 H16 3.4315 no 2_545
H71 H17 3.3765 no 2_545
H71 H84A 3.3207 no 4_555
H71 H84B 2.6041 no 4_555
H71 H85A 2.6966 no 4_555
H72 C4 3.2336 no 2_545
H72 C5 2.9698 no 2_545
H72 C6 3.4268 no 2_545
H72 H4 3.4518 no 2_545
H72 H5 3.0385 no 2_545
H72 H16 3.4986 no 2_545
H72 H17 3.3530 no 2_545
H72 H58 3.5258 no 2_545
H72 H84A 3.0796 no 4_555
H72 H84B 3.5344 no 4_555
H72 H85A 3.4731 no 4_555
H72 H85B 3.5519 no 4_555
H73 O4 2.5330 no 2_545
H73 C5 3.2107 no 2_545
H73 C30 3.3393 no 4_554
H73 C91 3.0868 no 2_545
H73 H5 2.6043 no 2_545
H73 H30 2.5528 no 4_554
H73 H31 3.1783 no 4_554
H73 H59 3.4833 no 2_545
H73 H91A 2.7929 no 2_545
H73 H91B 3.4095 no 2_545
H74 O5 2.9601 no 2_545
H74 C30 3.3491 no 4_554
H74 C95 3.1071 no 2_545
H74 C96 3.5632 no 2_545
H74 H24 3.2202 no 3_565
H74 H30 2.7366 no 4_554
H74 H31 3.3615 no 4_554
H74 H59 3.2163 no 2_545
H74 H91B 3.5481 no 2_545
H74 H95B 2.5710 no 2_545
H74 H96A 3.0669 no 2_545
H74 H98A 3.5962 no 2_545
H75 O5 3.3732 no 2_545
H75 C24 3.2855 no 3_565
H75 C25 3.3747 no 3_565
H75 H24 2.8501 no 3_565
H75 H25 3.0225 no 3_565
H75 H59 3.3987 no 2_545
H75 H98A 3.4197 no 2_545
H76 C17 3.3161 no 2_545
H76 C18 3.4326 no 2_545
H76 C31 3.5824 no 4_554
H76 C32 3.3661 no 4_554
H76 H17 2.7165 no 2_545
H76 H18 2.9573 no 2_545
H76 H24 3.1244 no 3_565
H76 H31 3.0894 no 4_554
H76 H32 2.6367 no 4_554
H76 H89B 3.4977 no 4_554
H77A C43A 2.8358 no 3_565
H77A C43B 3.2443 no 1_655
H77A C43B 3.2944 no 3_565
H77A H43A 3.1098 no 1_655
H77A H43A 3.2231 no 3_565
H77A H43B 2.6488 no 3_565
H77A H43C 2.2606 no 3_565
H77A H43D 2.8329 no 1_655
H77A H43D 3.1620 no 3_565
H77A H43E 2.7632 no 1_655
H77A H43F 2.5974 no 3_565
H77A H55 3.5962 no 3_665
H77B C23 3.3170 no 3_565
H77B C24 2.9418 no 3_565
H77B C25 3.2053 no 3_565
H77B C43A 3.4891 no 3_565
H77B H12 3.3360 no 3_565
H77B H24 3.0735 no 3_565
H77B H25 3.4910 no 3_565
H77B H32 3.1191 no 4_554
H77B H43B 3.4639 no 3_565
H77B H43C 2.6775 no 3_565
H77B H43F 3.3933 no 3_565
H77C O3 3.3960 no 4_554
H77C C43A 3.4632 no 3_565
H77C C55 3.5760 no 3_665
H77C C89 3.4208 no 4_554
H77C H32 2.9486 no 4_554
H77C H43C 2.5808 no 3_565
H77C H43E 3.3840 no 1_655
H77C H55 2.7733 no 3_665
H77C H89B 2.8151 no 4_554
H78A C40A 3.5229 no 1_655
H78A C41B 3.1133 no 1_655
H78A C43B 3.0989 no 1_655
H78A H10 2.9846 no 1_655
H78A H40A 2.6136 no 1_655
H78A H41D 3.0621 no 1_655
H78A H41F 2.4707 no 1_655
H78A H43A 3.3689 no 1_655
H78A H43D 3.2827 no 1_655
H78A H43E 2.3570 no 1_655
H78A H54 3.5981 no 3_665
H78A H96B 3.3321 no 3_666
H78A C40B 3.4627 no 1_655
H78B C37 3.4397 no 1_655
H78B C38 2.9526 no 1_655
H78B C39 3.4454 no 1_655
H78B H10 3.5098 no 1_655
H78B H18 3.5019 no 2_545
H78B H38 2.8212 no 1_655
H78B H43E 3.1414 no 1_655
H78B H54 3.1669 no 3_665
H78B H89B 3.0560 no 4_554
H78C C17 3.2855 no 2_545
H78C C38 3.4565 no 1_655
H78C C96 3.5873 no 3_666
H78C C97 3.0096 no 3_666
H78C H17 2.9714 no 2_545
H78C H38 3.0047 no 1_655
H78C H39 3.5414 no 1_655
H78C H41F 3.5458 no 1_655
H78C H96B 3.2175 no 3_666
H78C H97A 2.5426 no 3_666
H78C H97B 2.7272 no 3_666
H79A C90 3.0538 no .
H79A H90A 2.7113 no .
H79A H90B 2.5565 no .
H79B C87 2.7401 no .
H79B C90 2.5578 no .
H79B H87A 2.7603 no .
H79B H87B 2.4371 no .
H79B H90A 2.6504 no .
H79B H90B 2.0318 no .
H79C C87 3.1683 no .
H79C C90 2.7355 no .
H79C H87A 2.9643 no .
H79C H87B 3.1874 no .
H79C H90A 2.4038 no .
H79C H90B 2.4092 no .
H79D C87 2.9155 no .
H79D C90 2.7306 no .
H79D H87A 3.0842 no .
H79D H87B 2.4601 no .
H79D H90A 2.9793 no .
H79D H90B 2.0517 no .
H80A C59 3.3956 no 2_545
H80A C60 3.5328 no 2_545
H80A C90 3.1748 no .
H80A H59 3.2435 no 2_545
H80A H60 3.5033 no 2_545
H80A H90A 3.4010 no .
H80A H90B 2.2382 no .
H80B H59 3.0435 no 2_545
H80B H90B 2.7843 no .
H80C C90 3.1280 no .
H80C H59 3.5546 no 2_545
H80C H60 3.5871 no 2_545
H80C H90A 3.2426 no .
H80C H90B 2.2503 no .
H80D C93 3.5650 no 4_454
H80D H67 3.2612 no 4_454
H80D H90B 3.2793 no .
H80D H93A 2.9612 no 4_454
H80D H93B 3.3618 no 4_454
H81A C66 3.4445 no 4_454
H81A C67 3.4996 no 4_454
H81A C92 3.4557 no 4_454
H81A C93 3.5017 no 4_454
H81A H60 3.2502 no 2_545
H81A H66 2.7710 no 4_454
H81A H67 2.8870 no 4_454
H81A H92A 2.8539 no 4_454
H81A H92B 3.5753 no 4_454
H81A H93A 3.1153 no 4_454
H81A H93B 3.4141 no 4_454
H81B O5 2.7462 no 2_545
H81B C59 3.3262 no 2_545
H81B C60 3.2300 no 2_545
H81B C95 3.5386 no 2_545
H81B H59 2.8235 no 2_545
H81B H60 2.6391 no 2_545
H81B H66 3.2303 no 4_454
H81B H92A 3.3888 no 4_454
H81B H95B 3.4191 no 2_545
H81C O5 2.9355 no 2_545
H81C C60 3.5443 no 2_545
H81C C66 3.4458 no 4_454
H81C H59 3.5404 no 2_545
H81C H60 2.8621 no 2_545
H81C H66 2.6246 no 4_454
H81C H67 3.3391 no 4_454
H81C H92A 2.8856 no 4_454
H81D O5 3.4038 no 2_545
H81D C59 3.2718 no 2_545
H81D C60 3.5231 no 2_545
H81D H59 2.6546 no 2_545
H81D H60 3.1659 no 2_545
H82A O5 3.0928 no 2_545
H82A C98 3.4712 no 2_545
H82A H98A 3.2695 no 2_545
H82A H98B 3.4352 no 2_545
H82B O5 3.0359 no 2_545
H82B C66 3.0208 no 4_454
H82B C67 3.0684 no 4_454
H82B C98 3.3524 no 2_545
H82B H66 2.6139 no 4_454
H82B H67 2.7002 no 4_454
H82B H98A 3.5453 no 2_545
H82B H98B 2.9368 no 2_545
H83A C25 3.4897 no 3_565
H83A C26 2.9866 no 3_565
H83A C98 3.4634 no 2_545
H83A H14 3.3980 no 3_565
H83A H25 3.5733 no 3_565
H83A H26 2.6890 no 3_565
H83A H98A 3.0786 no 2_545
H83A H98B 2.9556 no 2_545
H83B S1 2.9916 no 3_565
H83B C26 3.4528 no 3_565
H83B H14 3.1103 no 3_565
H83B H26 2.7608 no 3_565
H83B H86A 3.1897 no 3_565
H84A N1 3.4069 no 3_565
H84A C1 3.4798 no 3_565
H84A C3 3.2794 no 3_565
H84A C16 3.4988 no 3_565
H84A H14 2.9013 no 3_565
H84A H16 2.8024 no 3_565
H84A H71 3.3207 no 4_454
H84A H72 3.0796 no 4_454
H84B C71 3.4696 no 4_454
H84B C98 3.4468 no 2_545
H84B H16 2.7902 no 3_565
H84B H71 2.6041 no 4_454
H84B H72 3.5344 no 4_454
H84B H98A 3.5969 no 2_545
H84B H98B 2.5259 no 2_545
H85A C67 3.5061 no 4_454
H85A C68 3.1356 no 4_454
H85A C69 3.3368 no 4_454
H85A C71 3.3099 no 4_454
H85A H50 3.5292 no 3_565
H85A H58 2.8454 no 3_565
H85A H68 3.2843 no 4_454
H85A H69 3.5910 no 4_454
H85A H71 2.6966 no 4_454
H85A H72 3.4731 no 4_454
H85B S2 3.3182 no 3_565
H85B N1 3.3221 no 3_565
H85B C2 3.3632 no 3_565
H85B C7 3.2798 no 3_565
H85B H50 2.8325 no 3_565
H85B H58 3.1224 no 3_565
H85B H72 3.5519 no 4_454
H86A S2 3.5058 no 3_565
H86A C52 3.0155 no 3_565
H86A C53 3.4932 no 3_565
H86A H50 3.4662 no 3_565
H86A H52 2.5817 no 3_565
H86A H53 3.4518 no 3_565
H86A H83B 3.1897 no 3_565
H86B C52 3.5406 no 3_565
H86B C67 3.1924 no 4_454
H86B C68 3.2902 no 4_454
H86B H52 3.5233 no 3_565
H86B H67 2.9460 no 4_454
H86B H68 3.1407 no 4_454
H87A N1 3.3999 no .
H87A C1 3.5825 no .
H87A C3 2.9490 no .
H87A C4 2.8422 no .
H87A C5 3.2041 no .
H87A C33 3.3966 no .
H87A H4 3.1114 no .
H87A H27 3.2185 no .
H87A H33 2.8907 no .
H87A H79B 2.7603 no .
H87A H79C 2.9643 no .
H87A H79D 3.0842 no .
H87A C79B 3.4851 no .
H87B N1 3.4673 no .
H87B C4 3.5835 no .
H87B C5 3.3830 no .
H87B C6 3.2313 no .
H87B C7 3.2877 no .
H87B C69 3.4445 no .
H87B H69 3.3413 no .
H87B H79B 2.4371 no .
H87B H79C 3.1874 no .
H87B H79D 2.4601 no .
H87B C79A 3.3722 no .
H87B C79B 3.2428 no .
H88A O6 2.7179 no .
H88A C19 3.4023 no 3_566
H88A C99 3.5044 no .
H88A H18 3.0926 no 3_566
H88A H19 2.6578 no 3_566
H88A H32 3.4929 no .
H88A H37 3.0287 no 4_555
H88A H94A 3.3751 no .
H88B C37 3.4983 no 4_555
H88B C68 3.5253 no .
H88B H19 3.5559 no 3_566
H88B H36 3.2587 no 4_555
H88B H37 2.7542 no 4_555
H88B H68 3.3615 no .
H88B H93B 2.9899 no .
H88B H94A 3.2191 no .
H89A C36 3.1004 no 4_555
H89A C37 2.9733 no 4_555
H89A C54 3.3310 no 2_545
H89A C55 3.1011 no 2_545
H89A H36 2.8886 no 4_555
H89A H37 2.6810 no 4_555
H89A H54 3.0697 no 2_545
H89A H55 2.6254 no 2_545
H89A H68 2.9553 no .
H89B C18 3.5096 no 3_566
H89B C32 3.2577 no .
H89B C37 3.4414 no 4_555
H89B H18 2.8153 no 3_566
H89B H32 2.5021 no .
H89B H33 3.4083 no .
H89B H37 2.9563 no 4_555
H89B H55 3.2150 no 2_545
H89B H76 3.4977 no 4_455
H89B H77C 2.8151 no 4_455
H89B H78B 3.0560 no 4_455
H90A C32 3.5701 no .
H90A C33 2.7168 no .
H90A C80B 3.4811 no .
H90A H27 3.0222 no .
H90A H32 3.5052 no .
H90A H33 1.8050 no .
H90A H79A 2.7113 no .
H90A H79B 2.6504 no .
H90A H79C 2.4038 no .
H90A H79D 2.9793 no .
H90A H80A 3.4010 no .
H90A H80C 3.2426 no .
H90A C79A 3.0834 no .
H90A C79B 2.9997 no .
H90B C80A 2.5980 no .
H90B C80B 2.7276 no .
H90B H33 3.4045 no .
H90B H69 3.2639 no .
H90B H79A 2.5565 no .
H90B H79B 2.0318 no .
H90B H79C 2.4092 no .
H90B H79D 2.0517 no .
H90B H80A 2.2382 no .
H90B H80B 2.7843 no .
H90B H80C 2.2503 no .
H90B H80D 3.2793 no .
H90B C79A 2.4736 no .
H90B C79B 2.4276 no .
H91A C6 3.5434 no .
H91A C59 3.3398 no .
H91A C60 3.2900 no .
H91A C73 3.3731 no 2_555
H91A H5 3.2474 no .
H91A H6 2.8121 no .
H91A H59 3.5063 no .
H91A H60 3.4051 no .
H91A H73 2.7929 no 2_555
H91B C61 3.5398 no 3_666
H91B C95 3.5942 no .
H91B H60 3.5231 no .
H91B H60 3.4675 no 3_666
H91B H61 2.7082 no 3_666
H91B H73 3.4095 no 2_555
H91B H74 3.5481 no 2_555
H91B H95B 2.6581 no .
H92A C60 3.3503 no 3_666
H92A H60 2.5894 no 3_666
H92A H61 3.2598 no 3_666
H92A H66 3.1714 no .
H92A H81A 2.8539 no 4_555
H92A H81B 3.3888 no 4_555
H92A H81C 2.8856 no 4_555
H92A C81A 3.5621 no 4_555
H92B C66 3.0132 no .
H92B C67 3.4291 no .
H92B H6 2.9822 no .
H92B H66 2.8020 no .
H92B H67 3.5285 no .
H92B H81A 3.5753 no 4_555
H93A H41A 3.0991 no 3_566
H93A H61 3.5955 no 3_666
H93A H80D 2.9612 no 4_555
H93A H81A 3.1153 no 4_555
H93B C36 3.4020 no 4_555
H93B C37 3.4689 no 4_555
H93B C67 3.5801 no .
H93B H36 2.9307 no 4_555
H93B H37 3.0421 no 4_555
H93B H67 3.2238 no .
H93B H80D 3.3618 no 4_555
H93B H81A 3.4141 no 4_555
H93B H88B 2.9899 no .
H94A O6 3.2478 no .
H94A C19 3.5317 no 3_566
H94A C101 3.5579 no 3_566
H94A H5 3.0596 no .
H94A H19 2.7264 no 3_566
H94A H20 3.3966 no 3_566
H94A H37 3.2996 no 4_555
H94A H88A 3.3751 no .
H94A H88B 3.2191 no .
H94B H20 3.3096 no 3_566
H94B H29 3.2102 no 3_566
H94B H30 3.3256 no 3_566
H94B H41A 2.9174 no 3_566
H94B H41E 3.2782 no 3_566
H95A C61 3.1673 no 3_666
H95A C62 3.3199 no 3_666
H95A C65 3.3448 no 3_666
H95A C66 3.3233 no 3_666
H95A H61 2.7245 no 3_666
H95A H62 2.9993 no 3_666
H95A H65 2.7214 no 3_666
H95A H66 2.6820 no 3_666
H95B C61 3.5743 no 3_666
H95B C74 3.4353 no 2_555
H95B C91 3.5388 no .
H95B H60 3.5171 no .
H95B H61 2.7768 no 3_666
H95B H74 2.5710 no 2_555
H95B H81B 3.4191 no 2_555
H95B H91B 2.6581 no .
H96A C29 3.3495 no 3_566
H96A C30 3.3194 no 3_566
H96A H23 3.3824 no 4_565
H96A H29 3.1513 no 3_566
H96A H30 3.1004 no 3_566
H96A H39 3.4608 no 3_566
H96A H41F 3.4154 no 3_566
H96A H74 3.0669 no 2_555
H96B C41B 3.2801 no 3_566
H96B C61 3.5541 no 3_666
H96B C62 3.3555 no 3_666
H96B H41D 3.3841 no 3_566
H96B H41E 3.3621 no 3_566
H96B H41F 2.6145 no 3_566
H96B H61 3.0300 no 3_666
H96B H62 2.6128 no 3_666
H96B H78A 3.3321 no 3_666
H96B H78C 3.2175 no 3_666
H97A C48 3.4583 no 3_666
H97A C65 3.4884 no 3_666
H97A C78 3.4325 no 3_666
H97A H16 3.3874 no 4_565
H97A H17 3.5548 no 4_565
H97A H48 3.4742 no 3_666
H97A H65 2.8080 no 3_666
H97A H78C 2.5426 no 3_666
H97B C16 3.5413 no 4_565
H97B C22 3.0234 no 4_565
H97B C23 3.0893 no 4_565
H97B H16 3.2518 no 4_565
H97B H22 2.9772 no 4_565
H97B H23 3.0739 no 4_565
H97B H38 3.3689 no 3_566
H97B H39 2.9423 no 3_566
H97B H78C 2.7272 no 3_666
H98A C21 3.2730 no 4_565
H98A C22 3.1171 no 4_565
H98A C23 2.9086 no 4_565
H98A C24 2.8803 no 4_565
H98A C25 3.0447 no 4_565
H98A C26 3.2245 no 4_565
H98A H16 3.5136 no 4_565
H98A H23 3.3543 no 4_565
H98A H24 3.3226 no 4_565
H98A H25 3.5612 no 4_565
H98A H74 3.5962 no 2_555
H98A H75 3.4197 no 2_555
H98A H82A 3.2695 no 2_555
H98A H82B 3.5453 no 2_555
H98A H83A 3.0786 no 2_555
H98A H84B 3.5969 no 2_555
H98B C65 3.2921 no 3_666
H98B C66 3.1595 no 3_666
H98B C83 3.5972 no 2_555
H98B C84 3.3884 no 2_555
H98B H16 3.1695 no 4_565
H98B H65 3.1436 no 3_666
H98B H66 2.9025 no 3_666
H98B H82A 3.4352 no 2_555
H98B H82B 2.9368 no 2_555
H98B H83A 2.9556 no 2_555
H98B H84B 2.5259 no 2_555
C40B H78A 3.4627 no 1_455
C79A H87B 3.3722 no .
C79A H90A 3.0834 no .
C79A H90B 2.4736 no .
C81A H59 3.5031 no 2_545
C81A H60 3.2826 no 2_545
C81A H66 3.2014 no 4_454
C81A H67 3.5431 no 4_454
C81A H92A 3.5621 no 4_454
C79B H87A 3.4851 no .
C79B H87B 3.2428 no .
C79B H90A 2.9997 no .
C79B H90B 2.4276 no .
C81B H59 3.4674 no 2_545
C81B H60 3.3996 no 2_545
C81B H66 3.3695 no 4_454

loop_
_geom_torsion_atom_site_label_1
_geom_torsion_atom_site_label_2
_geom_torsion_atom_site_label_3
_geom_torsion_atom_site_label_4
_geom_torsion
_geom_torsion_publ_flag
_geom_torsion_site_symmetry_1
_geom_torsion_site_symmetry_3
_geom_torsion_site_symmetry_4
S1 Fe1 S2 C2 72.87(6) no . . .
S2 Fe1 S1 C1 -69.24(7) no . . .
S1 Fe1 O1 C82 139.09(11) no . . .
S1 Fe1 O1 C79A -73.09(15) no . . .
S1 Fe1 O1 C79B -72.30(13) no . . .
O1 Fe1 S1 C1 93.23(6) no . . .
S1 Fe1 O2 C83 153.16(14) no . . .
S1 Fe1 O2 C86 -17.31(15) no . . .
O2 Fe1 S1 C1 -175.68(7) no . . .
S1 Fe1 N1 C3 10.29(12) no . . .
S1 Fe1 N1 C7 -170.27(13) no . . .
N1 Fe1 S1 C1 -12.52(6) no . . .
S2 Fe1 O1 C82 -49.40(13) no . . .
S2 Fe1 O1 C79A 98.42(15) no . . .
S2 Fe1 O1 C79B 99.21(13) no . . .
O1 Fe1 S2 C2 -89.91(6) no . . .
S2 Fe1 O2 C83 0.77(15) no . . .
S2 Fe1 O2 C86 -169.70(14) no . . .
O2 Fe1 S2 C2 178.15(6) no . . .
S2 Fe1 N1 C3 166.38(14) no . . .
S2 Fe1 N1 C7 -14.18(12) no . . .
N1 Fe1 S2 C2 16.17(6) no . . .
O1 Fe1 O2 C83 -101.03(16) no . . .
O1 Fe1 O2 C86 88.49(16) no . . .
O2 Fe1 O1 C82 47.22(13) no . . .
O2 Fe1 O1 C79A -164.96(16) no . . .
O2 Fe1 O1 C79B -164.17(14) no . . .
O1 Fe1 N1 C3 -93.82(14) no . . .
O1 Fe1 N1 C7 85.62(15) no . . .
N1 Fe1 O1 C82 -134.59(12) no . . .
N1 Fe1 O1 C79A 13.23(18) no . . .
N1 Fe1 O1 C79B 14.02(16) no . . .
Fe1 S1 C1 N2 -164.54(17) no . . .
Fe1 S1 C1 C3 16.48(16) no . . .
Fe1 S2 C2 N3 162.46(18) no . . .
Fe1 S2 C2 C7 -20.51(16) no . . .
Fe1 O1 C82 C81A 167.52(13) no . . .
Fe1 O1 C82 C81B 159.93(14) no . . .
Fe1 O1 C79A C80A -137.5(8) no . . .
Fe1 O1 C79B C80B 179.3(5) no . . .
C82 O1 C79A C80A 14.4(14) no . . .
C79A O1 C82 C81A 14.5(10) no . . .
C79A O1 C82 C81B 6.9(10) no . . .
C82 O1 C79B C80B -29.3(12) no . . .
C79B O1 C82 C81A 17.4(9) no . . .
C79B O1 C82 C81B 9.8(9) no . . .
Fe1 O2 C83 C84 172.48(13) no . . .
Fe1 O2 C86 C85 177.24(16) no . . .
C83 O2 C86 C85 5.4(4) no . . .
C86 O2 C83 C84 -15.8(4) no . . .
C89 O3 C90 C87 8.9(11) no . . .
C90 O3 C89 C88 -5.5(11) no . . .
C91 O4 C94 C93 -15.1(9) no . . .
C94 O4 C91 C92 24.7(8) no . . .
C95 O5 C98 C97 -4.2(5) no . . .
C98 O5 C95 C96 22.8(5) no . . .
C99 O6 C101 C99 49.0(6) no . 3_566 3_566
C99 O6 C101 C99 0.00(14) no . 3_566 .
C101 O6 C99 C101 -45.7(5) no 3_566 . .
C101 O6 C99 C101 0.0(2) no 3_566 . 3_566
Fe1 N1 C3 C1 -2.6(3) no . . .
Fe1 N1 C3 C4 178.82(13) no . . .
Fe1 N1 C7 C2 4.8(3) no . . .
Fe1 N1 C7 C6 -177.63(13) no . . .
C3 N1 C7 C2 -175.75(18) no . . .
C3 N1 C7 C6 1.8(4) no . . .
C7 N1 C3 C1 177.98(18) no . . .
C7 N1 C3 C4 -0.6(4) no . . .
C1 N2 C8 C9 97.6(3) no . . .
C1 N2 C8 C13 -88.1(3) no . . .
C8 N2 C1 S1 -0.2(4) no . . .
C8 N2 C1 C3 178.81(18) no . . .
C2 N3 C44 C45 87.2(3) no . . .
C2 N3 C44 C49 -97.6(3) no . . .
C44 N3 C2 S2 -0.1(4) no . . .
C44 N3 C2 C7 -177.24(19) no . . .
S1 C1 C3 N1 -11.1(3) no . . .
S1 C1 C3 C4 167.56(15) no . . .
N2 C1 C3 N1 169.86(19) no . . .
N2 C1 C3 C4 -11.5(4) no . . .
S2 C2 C7 N1 12.8(3) no . . .
S2 C2 C7 C6 -164.77(15) no . . .
N3 C2 C7 N1 -169.9(2) no . . .
N3 C2 C7 C6 12.6(4) no . . .
N1 C3 C4 C5 -0.9(4) no . . .
C1 C3 C4 C5 -179.4(2) no . . .
C3 C4 C5 C6 1.2(4) no . . .
C4 C5 C6 C7 -0.1(4) no . . .
C5 C6 C7 N1 -1.4(4) no . . .
C5 C6 C7 C2 176.0(3) no . . .
N2 C8 C9 C10 171.3(2) no . . .
N2 C8 C9 C27 -4.7(4) no . . .
N2 C8 C13 C12 -170.9(2) no . . .
N2 C8 C13 C14 6.7(4) no . . .
C9 C8 C13 C12 3.4(4) no . . .
C9 C8 C13 C14 -179.0(2) no . . .
C13 C8 C9 C10 -2.9(4) no . . .
C13 C8 C9 C27 -179.0(2) no . . .
C8 C9 C10 C11 -0.6(5) no . . .
C8 C9 C27 C28 95.0(3) no . . .
C8 C9 C27 C34 -135.8(3) no . . .
C10 C9 C27 C28 -80.9(3) no . . .
C10 C9 C27 C34 48.3(4) no . . .
C27 C9 C10 C11 175.3(3) no . . .
C9 C10 C11 C12 3.7(5) no . . .
C9 C10 C11 C40A -178.2(3) no . . .
C9 C10 C11 C40B -173.6(3) no . . .
C10 C11 C12 C13 -3.2(5) no . . .
C10 C11 C40A C41A 121.1(10) no . . .
C10 C11 C40A C43A -112.9(14) no . . .
C10 C11 C40B C41B 46.4(11) no . . .
C10 C11 C40B C43B -84.8(8) no . . .
C12 C11 C40A C41A -60.9(12) no . . .
C12 C11 C40A C43A 65.2(16) no . . .
C40A C11 C12 C13 178.6(8) no . . .
C12 C11 C40B C41B -130.7(8) no . . .
C12 C11 C40B C43B 98.0(7) no . . .
C40B C11 C12 C13 174.0(7) no . . .
C11 C12 C13 C8 -0.2(5) no . . .
C11 C12 C13 C14 -177.8(3) no . . .
C8 C13 C14 C15 -75.5(3) no . . .
C8 C13 C14 C21 156.1(2) no . . .
C12 C13 C14 C15 102.0(3) no . . .
C12 C13 C14 C21 -26.4(4) no . . .
C13 C14 C15 C16 163.9(2) no . . .
C13 C14 C15 C20 -15.7(4) no . . .
C13 C14 C21 C22 98.3(3) no . . .
C13 C14 C21 C26 -78.4(3) no . . .
C15 C14 C21 C22 -29.9(4) no . . .
C15 C14 C21 C26 153.5(3) no . . .
C21 C14 C15 C16 -68.2(3) no . . .
C21 C14 C15 C20 112.2(3) no . . .
C14 C15 C16 C17 -180.0(3) no . . .
C14 C15 C20 C19 179.8(2) no . . .
C16 C15 C20 C19 0.2(4) no . . .
C20 C15 C16 C17 -0.4(5) no . . .
C15 C16 C17 C18 0.3(6) no . . .
C16 C17 C18 C19 0.0(6) no . . .
C17 C18 C19 C20 -0.2(6) no . . .
C18 C19 C20 C15 0.1(5) no . . .
C14 C21 C22 C23 -177.7(3) no . . .
C14 C21 C26 C25 177.0(3) no . . .
C22 C21 C26 C25 0.1(4) no . . .
C26 C21 C22 C23 -1.0(5) no . . .
C21 C22 C23 C24 1.3(6) no . . .
C22 C23 C24 C25 -0.8(6) no . . .
C23 C24 C25 C26 0.0(5) no . . .
C24 C25 C26 C21 0.3(5) no . . .
C9 C27 C28 C29 19.9(4) no . . .
C9 C27 C28 C33 -159.9(2) no . . .
C9 C27 C34 C35 79.3(3) no . . .
C9 C27 C34 C39 -96.8(3) no . . .
C28 C27 C34 C35 -151.8(3) no . . .
C28 C27 C34 C39 32.1(4) no . . .
C34 C27 C28 C29 -107.8(3) no . . .
C34 C27 C28 C33 72.4(3) no . . .
C27 C28 C29 C30 -179.4(3) no . . .
C27 C28 C33 C32 179.2(3) no . . .
C29 C28 C33 C32 -0.6(4) no . . .
C33 C28 C29 C30 0.4(4) no . . .
C28 C29 C30 C31 0.2(5) no . . .
C29 C30 C31 C32 -0.6(5) no . . .
C30 C31 C32 C33 0.4(5) no . . .
C31 C32 C33 C28 0.3(5) no . . .
C27 C34 C35 C36 -179.2(3) no . . .
C27 C34 C39 C38 178.5(3) no . . .
C35 C34 C39 C38 2.3(5) no . . .
C39 C34 C35 C36 -3.0(5) no . . .
C34 C35 C36 C37 0.8(6) no . . .
C35 C36 C37 C38 2.1(6) no . . .
C36 C37 C38 C39 -2.8(6) no . . .
C37 C38 C39 C34 0.5(5) no . . .
N3 C44 C45 C46 175.13(17) no . . .
N3 C44 C45 C50 -4.2(3) no . . .
N3 C44 C49 C48 -174.64(17) no . . .
N3 C44 C49 C63 7.4(3) no . . .
C45 C44 C49 C48 0.5(3) no . . .
C45 C44 C49 C63 -177.42(18) no . . .
C49 C44 C45 C46 0.0(3) no . . .
C49 C44 C45 C50 -179.33(18) no . . .
C44 C45 C46 C47 -0.2(4) no . . .
C44 C45 C50 C51 -149.8(2) no . . .
C44 C45 C50 C57 81.8(3) no . . .
C46 C45 C50 C51 30.9(3) no . . .
C46 C45 C50 C57 -97.5(3) no . . .
C50 C45 C46 C47 179.12(19) no . . .
C45 C46 C47 C48 -0.2(4) no . . .
C45 C46 C47 C76 178.6(2) no . . .
C46 C47 C48 C49 0.8(4) no . . .
C46 C47 C76 C77 -46.2(4) no . . .
C46 C47 C76 C78 80.4(3) no . . .
C48 C47 C76 C77 132.6(3) no . . .
C48 C47 C76 C78 -100.8(3) no . . .
C76 C47 C48 C49 -178.1(2) no . . .
C47 C48 C49 C44 -0.9(4) no . . .
C47 C48 C49 C63 177.0(2) no . . .
C44 C49 C63 C64 -73.0(3) no . . .
C44 C49 C63 C70 159.99(18) no . . .
C48 C49 C63 C64 109.1(3) no . . .
C48 C49 C63 C70 -17.9(3) no . . .
C45 C50 C51 C52 69.7(3) no . . .
C45 C50 C51 C56 -110.6(3) no . . .
C45 C50 C57 C58 -153.7(3) no . . .
C45 C50 C57 C62 28.6(4) no . . .
C51 C50 C57 C58 78.2(4) no . . .
C51 C50 C57 C62 -99.5(3) no . . .
C57 C50 C51 C52 -162.2(3) no . . .
C57 C50 C51 C56 17.5(4) no . . .
C50 C51 C52 C53 179.4(3) no . . .
C50 C51 C56 C55 -179.8(3) no . . .
C52 C51 C56 C55 -0.1(5) no . . .
C56 C51 C52 C53 -0.3(5) no . . .
C51 C52 C53 C54 0.4(6) no . . .
C52 C53 C54 C55 -0.2(6) no . . .
C53 C54 C55 C56 -0.2(7) no . . .
C54 C55 C56 C51 0.4(6) no . . .
C50 C57 C58 C59 -176.6(3) no . . .
C50 C57 C62 C61 176.8(3) no . . .
C58 C57 C62 C61 -0.9(6) no . . .
C62 C57 C58 C59 1.2(6) no . . .
C57 C58 C59 C60 -1.5(7) no . . .
C58 C59 C60 C61 1.5(8) no . . .
C59 C60 C61 C62 -1.2(8) no . . .
C60 C61 C62 C57 0.9(7) no . . .
C49 C63 C64 C65 -10.7(4) no . . .
C49 C63 C64 C69 171.4(3) no . . .
C49 C63 C70 C71 95.8(3) no . . .
C49 C63 C70 C75 -80.2(3) no . . .
C64 C63 C70 C71 -32.9(4) no . . .
C64 C63 C70 C75 151.1(3) no . . .
C70 C63 C64 C65 116.3(3) no . . .
C70 C63 C64 C69 -61.6(4) no . . .
C63 C64 C65 C66 -176.8(3) no . . .
C63 C64 C69 C68 177.5(3) no . . .
C65 C64 C69 C68 -0.5(6) no . . .
C69 C64 C65 C66 1.1(5) no . . .
C64 C65 C66 C67 -0.5(6) no . . .
C65 C66 C67 C68 -0.7(7) no . . .
C66 C67 C68 C69 1.3(8) no . . .
C67 C68 C69 C64 -0.6(7) no . . .
C63 C70 C71 C72 -176.3(3) no . . .
C63 C70 C75 C74 176.0(3) no . . .
C71 C70 C75 C74 -0.1(5) no . . .
C75 C70 C71 C72 -0.2(5) no . . .
C70 C71 C72 C73 0.4(6) no . . .
C71 C72 C73 C74 -0.3(6) no . . .
C72 C73 C74 C75 -0.0(6) no . . .
C73 C74 C75 C70 0.2(6) no . . .
C79A C80A C81A C82 44.1(17) no . . .
C81A C80A C79A O1 -38.6(18) no . . .
C79B C80B C81B C82 -32.0(14) no . . .
C81B C80B C79B O1 35.1(14) no . . .
O1 C82 C81A C80A -36.3(13) no . . .
O1 C82 C81B C80B 15.1(11) no . . .
O2 C83 C84 C85 21.0(5) no . . .
C83 C84 C85 C86 -17.9(7) no . . .
C84 C85 C86 O2 7.9(6) no . . .
C88 C87 C90 O3 -8.9(9) no . . .
C90 C87 C88 C89 5.4(9) no . . .
C87 C88 C89 O3 -0.2(8) no . . .
O4 C91 C92 C93 -24.0(11) no . . .
C91 C92 C93 C94 14.8(16) no . . .
C92 C93 C94 O4 0.7(16) no . . .
O5 C95 C96 C97 -32.8(5) no . . .
C95 C96 C97 C98 29.6(7) no . . .
C96 C97 C98 O5 -16.4(8) no . . .
O6 C99 C101 O6 64.5(7) no . . 3_566
O6 C99 C101 C99 28.9(4) no . . 3_566
O6 C99 C101 O6 0.0(3) no . 3_566 .
O6 C99 C101 C99 -143.3(4) no . 3_566 3_566
C101 C99 C101 O6 143.3(3) no . 3_566 .
C101 C99 C101 C99 0.0(3) no . 3_566 3_566
C101 C99 C101 O6 35.5(6) no 3_566 . 3_566
C101 C99 C101 C99 -0.0(2) no 3_566 . 3_566
